data_7216142
loop_
_publ_author_name
'Lorbach, Andreas'
'Maverick, Emily'
'Carreras, Abel'
'Alemany, Pere'
'Wu, Guang'
'Garcia-Garibay, Miguel A'
'Bazan, Guillermo C.'

_publ_section_title
;
 A fullerene-carbene adduct as a crystalline molecular rotor: remarkable
 behavior of a spherically-shaped rotator.
;
_journal_issue 25
_journal_name_full 'Physical chemistry chemical physics : PCCP'
_journal_page_first 12980
_journal_page_last 12986
_journal_paper_doi 10.1039/c4cp01036a
_journal_volume 16
_journal_year 2014
_chemical_formula_moiety 'C87 H36 N2, 2(C10 H7 Cl)'
_chemical_formula_sum 'C107 H50 Cl2 N2'
_chemical_formula_weight 1434.39
_chemical_melting_point 'Decomposition >500 C'
_chemical_name_common 'IDipp-C60, (CNPT)2'
_chemical_name_systematic
; 
 1,3-bis(diisopropylphenyl)imidazol-2-ylidene-C60 adduct,
 chloronaphthalene (two molecules) solvate 
;
_space_group_IT_number 2
_symmetry_cell_setting triclinic
_symmetry_space_group_name_Hall '-P 1'
_symmetry_space_group_name_H-M 'P -1'
_atom_sites_solution_hydrogens geom
_atom_sites_solution_primary direct
_atom_sites_solution_secondary difmap
_audit_creation_method SHELXL-97
_cell_angle_alpha 102.258(3)
_cell_angle_beta 97.661(3)
_cell_angle_gamma 104.351(3)
_cell_formula_units_Z 2
_cell_length_a 12.6739(15)
_cell_length_b 14.0712(16)
_cell_length_c 19.438(2)
_cell_measurement_temperature 130(2)
_cell_volume 3217.9(6)
_computing_cell_refinement 'Bruker SAINT'
_computing_data_collection 'Bruker APEX2'
_computing_data_reduction 'Bruker SAINT'
_computing_molecular_graphics 'Bruker SHELXTL'
_computing_publication_material 'Bruker SHELXTL'
_computing_structure_refinement 'SHELXL-97 (Sheldrick, 2008)'
_computing_structure_solution 'SHELXS-97 (Sheldrick, 2008)'
_diffrn_ambient_temperature 130(2)
_diffrn_measured_fraction_theta_full 0.935
_diffrn_measured_fraction_theta_max 0.935
_diffrn_measurement_device_type 'Bruker Kappa APEX II'
_diffrn_measurement_method 'Omega scan'
_diffrn_radiation_monochromator graphite
_diffrn_radiation_source 'fine-focus sealed tube'
_diffrn_radiation_type MoK\a
_diffrn_radiation_wavelength 0.71073
_diffrn_reflns_av_R_equivalents 0.0340
_diffrn_reflns_av_sigmaI/netI 0.0616
_diffrn_reflns_limit_h_max 17
_diffrn_reflns_limit_h_min -14
_diffrn_reflns_limit_k_max 18
_diffrn_reflns_limit_k_min -18
_diffrn_reflns_limit_l_max 24
_diffrn_reflns_limit_l_min -25
_diffrn_reflns_number 25665
_diffrn_reflns_theta_full 28.57
_diffrn_reflns_theta_max 28.57
_diffrn_reflns_theta_min 1.09
_exptl_absorpt_coefficient_mu 0.165
_exptl_absorpt_correction_T_max 0.7457
_exptl_absorpt_correction_T_min 0.6780
_exptl_absorpt_correction_type multi-scan
_exptl_absorpt_process_details sadabs
_exptl_crystal_colour black
_exptl_crystal_density_diffrn 1.480
_exptl_crystal_density_method 'not measured'
_exptl_crystal_description block
_exptl_crystal_F_000 1480
_exptl_crystal_size_max 0.3
_exptl_crystal_size_mid 0.3
_exptl_crystal_size_min 0.2
_refine_diff_density_max 1.075
_refine_diff_density_min -0.920
_refine_diff_density_rms 0.095
_refine_ls_extinction_method none
_refine_ls_goodness_of_fit_ref 1.061
_refine_ls_hydrogen_treatment constr
_refine_ls_matrix_type full
_refine_ls_number_parameters 906
_refine_ls_number_reflns 15331
_refine_ls_number_restraints 0
_refine_ls_restrained_S_all 1.061
_refine_ls_R_factor_all 0.1540
_refine_ls_R_factor_gt 0.1063
_refine_ls_shift/su_max 0.003
_refine_ls_shift/su_mean 0.000
_refine_ls_structure_factor_coef Fsqd
_refine_ls_weighting_details 'calc w=1/[\s^2^(Fo^2^)+(0.1717P)^2^+5.1775P] where P=(Fo^2^+2Fc^2^)/3'
_refine_ls_weighting_scheme calc
_refine_ls_wR_factor_gt 0.2870
_refine_ls_wR_factor_ref 0.3338
_reflns_number_gt 9625
_reflns_number_total 15331
_reflns_threshold_expression >2sigma(I)
_cod_data_source_file c4cp01036a4.cif
_cod_data_source_block a11222011_130m
_cod_depositor_comments
;
The following automatic conversions were performed:

'_exptl_absorpt_correction_type' value 'Multi-scan' changed to
'multi-scan' according to
/usr/data/users/saulius/crontab/automatic-downloads/rss-feeds/RSC/lib/dictionaries/cif_core.dic
dictionary named 'cif_core.dic' version 2.4.2 from 2011-04-26.

Automatic conversion script
Id: cif_fix_values 2281 2013-09-26 08:29:07Z andrius 

 Adding full bibliography for 7216130--7216142.cif.
;
_cod_database_code 7216142

loop_
_symmetry_equiv_pos_as_xyz
'x, y, z'
'-x, -y, -z'

loop_
_atom_site_label
_atom_site_type_symbol
_atom_site_fract_x
_atom_site_fract_y
_atom_site_fract_z
_atom_site_U_iso_or_equiv
_atom_site_adp_type
_atom_site_occupancy
_atom_site_symmetry_multiplicity
_atom_site_calc_flag
_atom_site_refinement_flags
_atom_site_disorder_assembly
_atom_site_disorder_group
Cl1C Cl 0.3723(10) 0.3178(8) 0.1434(7) 0.083(3) Uiso 0.14 1 d PG A 7
C290 C 0.2583(9) 0.3587(7) 0.1268(5) 0.050 Uiso 0.14 1 d PG A 7
C291 C 0.1554(10) 0.3061(9) 0.1350(9) 0.050 Uiso 0.14 1 d PG A 7
H291 H 0.1470 0.2453 0.1503 0.060 Uiso 0.14 1 calc PR A 7
C292 C 0.0615(9) 0.3427(12) 0.1206(11) 0.065(10) Uiso 0.14 1 d PG A 7
H292 H -0.0091 0.3059 0.1264 0.078 Uiso 0.14 1 calc PR A 7
C293 C 0.0718(9) 0.4314(12) 0.0981(10) 0.050 Uiso 0.14 1 d PG A 7
H293 H 0.0085 0.4546 0.0885 0.060 Uiso 0.14 1 calc PR A 7
C294 C 0.1772(9) 0.4877(9) 0.0894(7) 0.050(7) Uiso 0.14 1 d PG A 7
C295 C 0.1907(12) 0.5802(10) 0.0666(9) 0.050 Uiso 0.14 1 d PG A 7
H295 H 0.1285 0.6051 0.0572 0.060 Uiso 0.14 1 calc PR A 7
C296 C 0.2936(14) 0.6328(10) 0.0584(10) 0.050 Uiso 0.14 1 d PG A 7
H296 H 0.3020 0.6935 0.0431 0.060 Uiso 0.14 1 calc PR A 7
C297 C 0.3875(12) 0.5962(10) 0.0728(10) 0.050 Uiso 0.14 1 d PG A 7
H297 H 0.4581 0.6329 0.0670 0.060 Uiso 0.14 1 calc PR A 7
C298 C 0.3772(9) 0.5074(8) 0.0953(7) 0.050 Uiso 0.14 1 d PG A 7
H298 H 0.4406 0.4842 0.1049 0.060 Uiso 0.14 1 calc PR A 7
C299 C 0.2718(8) 0.4512(7) 0.1040(5) 0.050 Uiso 0.14 1 d PG A 7
Cl1B Cl 0.2456(2) 0.64621(16) 0.0926(2) 0.097(4) Uiso 0.13 1 d PG B 5
C190 C 0.19335(14) 0.52741(13) 0.10229(13) 0.047(8) Uiso 0.13 1 d PG B 5
C191 C 0.08222(13) 0.48849(13) 0.10222(11) 0.036(6) Uiso 0.13 1 d PG B 5
H191 H 0.0328 0.5284 0.0966 0.043 Uiso 0.13 1 calc PR B 5
C192 C 0.04121(10) 0.38831(13) 0.11049(8) 0.050 Uiso 0.13 1 d PG B 5
H192 H -0.0355 0.3622 0.1104 0.060 Uiso 0.13 1 calc PR B 5
C193 C 0.11204(12) 0.32851(11) 0.11874(9) 0.028(5) Uiso 0.13 1 d PG B 5
H193 H 0.0835 0.2621 0.1244 0.034 Uiso 0.13 1 calc PR B 5
C194 C 0.22729(11) 0.36649(13) 0.11877(9) 0.029(5) Uiso 0.13 1 d PG B 5
C195 C 0.30262(15) 0.30617(17) 0.12675(15) 0.066(11) Uiso 0.13 1 d PG B 5
H195 H 0.2756 0.2393 0.1320 0.080 Uiso 0.13 1 calc PR B 5
C196 C 0.41375(15) 0.3451(2) 0.12683(17) 0.050 Uiso 0.13 1 d PG B 5
H196 H 0.4632 0.3051 0.1324 0.060 Uiso 0.13 1 calc PR B 5
C197 C 0.45476(11) 0.4453(2) 0.11855(16) 0.050 Uiso 0.13 1 d PG B 5
H197 H 0.5315 0.4714 0.1187 0.060 Uiso 0.13 1 calc PR B 5
C198 C 0.38393(12) 0.50506(18) 0.11030(14) 0.050 Uiso 0.13 1 d PG B 5
H198 H 0.4124 0.5715 0.1047 0.060 Uiso 0.13 1 calc PR B 5
C199 C 0.26868(11) 0.46708(13) 0.11027(10) 0.082(14) Uiso 0.13 1 d PG B 5
Cl1A Cl -0.00119(11) 0.36742(14) 0.11398(10) 0.0673(5) Uani 0.73 1 d PG B 6
C90 C 0.12307(11) 0.44157(12) 0.10711(8) 0.0399(12) Uiso 0.73 1 d PG B 6
C91 C 0.13370(15) 0.53517(14) 0.09313(14) 0.0500(15) Uiso 0.73 1 d PG B 6
H91 H 0.0705 0.5596 0.0871 0.060 Uiso 0.73 1 calc PR B 6
C92 C 0.23943(18) 0.59548(16) 0.08774(18) 0.0552(16) Uiso 0.73 1 d PG B 6
H92 H 0.2459 0.6599 0.0781 0.066 Uiso 0.73 1 calc PR B 6
C93 C 0.33304(15) 0.56121(17) 0.09641(16) 0.0471(14) Uiso 0.73 1 d PG B 6
H93 H 0.4028 0.6021 0.0925 0.056 Uiso 0.73 1 calc PR B 6
C94 C 0.32478(11) 0.46493(16) 0.11118(11) 0.0390(12) Uiso 0.73 1 d PG B 6
C95 C 0.42034(11) 0.4276(2) 0.12088(15) 0.0455(13) Uiso 0.73 1 d PG B 6
H95 H 0.4910 0.4677 0.1176 0.055 Uiso 0.73 1 calc PR B 6
C96 C 0.40970(15) 0.3340(2) 0.13486(18) 0.0526(17) Uiso 0.73 1 d PG B 6
H96 H 0.4729 0.3096 0.1409 0.063 Uiso 0.73 1 calc PR B 6
C97 C 0.30397(18) 0.27372(18) 0.14025(18) 0.0515(15) Uiso 0.73 1 d PG B 6
H97 H 0.2975 0.2093 0.1499 0.062 Uiso 0.73 1 calc PR B 6
C98 C 0.21037(14) 0.30799(14) 0.13158(12) 0.0409(12) Uiso 0.73 1 d PG B 6
H98 H 0.1406 0.2671 0.1355 0.049 Uiso 0.73 1 calc PR B 6
C99 C 0.21863(10) 0.40428(12) 0.11682(8) 0.0246(9) Uiso 0.73 1 d PG B 6
Cl2A Cl 0.5286(4) 0.5118(2) 0.3700(3) 0.1018(17) Uani 0.556(5) 1 d P C 1
C100 C 0.4773(5) 0.6101(3) 0.3619(3) 0.063(2) Uiso 0.556(5) 1 d PG C 1
C101 C 0.3957(5) 0.5984(3) 0.3037(3) 0.061(2) Uiso 0.556(5) 1 d PG C 1
H101 H 0.3649 0.5340 0.2702 0.074 Uiso 0.556(5) 1 calc PR C 1
C102 C 0.3573(4) 0.6826(4) 0.2936(2) 0.0433(17) Uiso 0.556(5) 1 d PG C 1
H102 H 0.3010 0.6737 0.2534 0.052 Uiso 0.556(5) 1 calc PR C 1
C103 C 0.4011(4) 0.7774(4) 0.3420(2) 0.053(2) Uiso 0.556(5) 1 d PG C 1
H103 H 0.3749 0.8327 0.3344 0.063 Uiso 0.556(5) 1 calc PR C 1
C104 C 0.4853(3) 0.7919(2) 0.4028(2) 0.058(3) Uiso 0.556(5) 1 d PG C 1
C105 C 0.5318(5) 0.8890(3) 0.4541(3) 0.058(2) Uiso 0.556(5) 1 d PG C 1
H105 H 0.5062 0.9451 0.4478 0.069 Uiso 0.556(5) 1 calc PR C 1
C106 C 0.6134(5) 0.9008(4) 0.5123(3) 0.059(2) Uiso 0.556(5) 1 d PG C 1
H106 H 0.6442 0.9651 0.5458 0.071 Uiso 0.556(5) 1 calc PR C 1
C107 C 0.6518(4) 0.8166(5) 0.5224(2) 0.056(2) Uiso 0.556(5) 1 d PG C 1
H107 H 0.7081 0.8254 0.5626 0.067 Uiso 0.556(5) 1 calc PR C 1
C108 C 0.6080(4) 0.7217(4) 0.4740(3) 0.056(2) Uiso 0.556(5) 1 d PG C 1
H108 H 0.6342 0.6664 0.4816 0.067 Uiso 0.556(5) 1 calc PR C 1
C109 C 0.5238(3) 0.7073(3) 0.4132(2) 0.045(2) Uiso 0.556(5) 1 d PG C 1
Cl2B Cl 0.5986(3) 0.5482(3) 0.4383(3) 0.0898(17) Uani 0.444(5) 1 d P C 2
C200 C 0.5878(4) 0.6697(4) 0.4533(3) 0.047(2) Uiso 0.444(5) 1 d PG C 2
C201 C 0.6510(4) 0.7465(5) 0.5116(3) 0.057(3) Uiso 0.444(5) 1 d PG C 2
H201 H 0.7033 0.7331 0.5452 0.068 Uiso 0.444(5) 1 calc PR C 2
C202 C 0.6379(4) 0.8461(5) 0.5214(2) 0.038(2) Uiso 0.444(5) 1 d PG C 2
H202 H 0.6818 0.8985 0.5618 0.046 Uiso 0.444(5) 1 calc PR C 2
C203 C 0.5618(4) 0.8674(3) 0.4729(3) 0.047(2) Uiso 0.444(5) 1 d PG C 2
H203 H 0.5538 0.9340 0.4803 0.056 Uiso 0.444(5) 1 calc PR C 2
C204 C 0.4956(3) 0.7897(2) 0.4120(2) 0.025(2) Uiso 0.444(5) 1 d PG C 2
C205 C 0.4165(4) 0.8096(3) 0.3605(3) 0.044(2) Uiso 0.444(5) 1 d PG C 2
H205 H 0.4078 0.8758 0.3667 0.053 Uiso 0.444(5) 1 calc PR C 2
C206 C 0.3534(4) 0.7328(4) 0.3022(2) 0.038(2) Uiso 0.444(5) 1 d PG C 2
H206 H 0.3010 0.7462 0.2686 0.046 Uiso 0.444(5) 1 calc PR C 2
C207 C 0.3665(4) 0.6332(4) 0.2923(2) 0.0289(17) Uiso 0.444(5) 1 d PG C 2
H207 H 0.3226 0.5807 0.2520 0.035 Uiso 0.444(5) 1 calc PR C 2
C208 C 0.4426(4) 0.6118(3) 0.3409(3) 0.043(2) Uiso 0.444(5) 1 d PG C 2
H208 H 0.4505 0.5452 0.3335 0.052 Uiso 0.444(5) 1 calc PR C 2
C209 C 0.5088(3) 0.6896(3) 0.4018(2) 0.035(2) Uiso 0.444(5) 1 d PG C 2
N1 N 0.7092(2) 0.2656(2) 0.23658(13) 0.0219(5) Uani 1 1 d . D .
N2 N 0.8461(2) 0.32506(19) 0.32750(13) 0.0217(5) Uani 1 1 d . D .
C3 C 0.7907(2) 0.2408(2) 0.27524(15) 0.0196(6) Uani 1 1 d . . .
C4 C 0.7994(3) 0.4029(2) 0.32103(17) 0.0269(7) Uani 1 1 d . . .
H4 H 0.8231 0.4702 0.3509 0.032 Uiso 1 1 calc R D .
C5 C 0.7147(3) 0.3653(2) 0.26481(17) 0.0266(7) Uani 1 1 d . D .
H5 H 0.6668 0.4010 0.2475 0.032 Uiso 1 1 calc R . .
C6 C 0.9302(3) 0.3371(2) 0.39011(16) 0.0222(6) Uani 1 1 d . . .
C7 C 0.8923(3) 0.3130(2) 0.45042(17) 0.0242(6) Uani 1 1 d . D .
C8 C 0.9731(3) 0.3308(3) 0.51135(17) 0.0289(7) Uani 1 1 d . . .
H8 H 0.9513 0.3165 0.5538 0.035 Uiso 1 1 calc R D .
C9 C 1.0842(3) 0.3688(3) 0.51101(18) 0.0311(7) Uani 1 1 d . D .
H9 H 1.1379 0.3798 0.5531 0.037 Uiso 1 1 calc R . .
C10 C 1.1184(3) 0.3910(2) 0.45046(18) 0.0280(7) Uani 1 1 d . . .
H10 H 1.1955 0.4168 0.4515 0.034 Uiso 1 1 calc R D .
C11 C 1.0420(3) 0.3763(2) 0.38749(17) 0.0248(6) Uani 1 1 d . D .
C12 C 0.7704(3) 0.2667(3) 0.45056(17) 0.0271(7) Uani 1 1 d . . .
H12 H 0.7338 0.2272 0.4003 0.033 Uiso 1 1 calc R D .
C13 C 0.7109(3) 0.3473(3) 0.4723(2) 0.0379(8) Uani 1 1 d . D .
H13A H 0.7438 0.3867 0.5218 0.057 Uiso 1 1 calc R . .
H13B H 0.6319 0.3143 0.4687 0.057 Uiso 1 1 calc R . .
H13C H 0.7190 0.3927 0.4402 0.057 Uiso 1 1 calc R . .
C14 C 0.7538(3) 0.1927(3) 0.4982(2) 0.0356(8) Uani 1 1 d . D .
H14A H 0.7995 0.1465 0.4882 0.053 Uiso 1 1 calc R . .
H14B H 0.6754 0.1535 0.4882 0.053 Uiso 1 1 calc R . .
H14C H 0.7759 0.2308 0.5488 0.053 Uiso 1 1 calc R . .
C15 C 1.0802(3) 0.3984(3) 0.32075(18) 0.0275(7) Uani 1 1 d . . .
H15 H 1.0269 0.3487 0.2783 0.033 Uiso 1 1 calc R D .
C16 C 1.1958(3) 0.3858(3) 0.3168(2) 0.0350(8) Uani 1 1 d . D .
H16A H 1.2509 0.4381 0.3552 0.052 Uiso 1 1 calc R . .
H16B H 1.2133 0.3926 0.2701 0.052 Uiso 1 1 calc R . .
H16C H 1.1972 0.3185 0.3224 0.052 Uiso 1 1 calc R . .
C17 C 1.0794(3) 0.5048(3) 0.3151(2) 0.0373(8) Uani 1 1 d . D .
H17A H 1.0054 0.5131 0.3179 0.056 Uiso 1 1 calc R . .
H17B H 1.0978 0.5143 0.2692 0.056 Uiso 1 1 calc R . .
H17C H 1.1344 0.5552 0.3546 0.056 Uiso 1 1 calc R . .
C18 C 0.6167(3) 0.1979(2) 0.18141(17) 0.0237(6) Uani 1 1 d . . .
C19 C 0.5241(3) 0.1468(3) 0.20463(19) 0.0278(7) Uani 1 1 d . D .
C20 C 0.4347(3) 0.0836(3) 0.1512(2) 0.0348(8) Uani 1 1 d . . .
H20 H 0.3709 0.0459 0.1645 0.042 Uiso 1 1 calc R D .
C21 C 0.4376(3) 0.0751(3) 0.0796(2) 0.0365(8) Uani 1 1 d . D .
H21 H 0.3759 0.0315 0.0441 0.044 Uiso 1 1 calc R . .
C22 C 0.5289(3) 0.1290(3) 0.05897(19) 0.0323(8) Uani 1 1 d . . .
H22 H 0.5285 0.1231 0.0093 0.039 Uiso 1 1 calc R D .
C23 C 0.6221(3) 0.1922(2) 0.10944(17) 0.0243(6) Uani 1 1 d . D .
C24 C 0.5159(3) 0.1626(3) 0.2832(2) 0.0347(8) Uani 1 1 d . . .
H24 H 0.5931 0.1909 0.3123 0.042 Uiso 1 1 calc R D .
C25 C 0.4621(4) 0.0655(4) 0.3029(3) 0.0477(11) Uani 1 1 d . D .
H25A H 0.3825 0.0426 0.2819 0.072 Uiso 1 1 calc R . .
H25B H 0.4723 0.0783 0.3553 0.072 Uiso 1 1 calc R . .
H25C H 0.4967 0.0129 0.2843 0.072 Uiso 1 1 calc R . .
C26 C 0.4527(4) 0.2408(4) 0.3036(2) 0.0476(10) Uani 1 1 d . D .
H26A H 0.4874 0.3031 0.2905 0.071 Uiso 1 1 calc R . .
H26B H 0.4549 0.2560 0.3555 0.071 Uiso 1 1 calc R . .
H26C H 0.3753 0.2133 0.2779 0.071 Uiso 1 1 calc R . .
C27 C 0.7189(3) 0.2557(3) 0.08675(18) 0.0304(7) Uani 1 1 d . . .
H27 H 0.7856 0.2725 0.1258 0.037 Uiso 1 1 calc R D .
C28 C 0.7462(4) 0.2016(3) 0.01727(19) 0.0377(9) Uani 1 1 d . D .
H28A H 0.7575 0.1367 0.0221 0.057 Uiso 1 1 calc R . .
H28B H 0.8140 0.2441 0.0080 0.057 Uiso 1 1 calc R . .
H28C H 0.6845 0.1893 -0.0228 0.057 Uiso 1 1 calc R . .
C29 C 0.6976(4) 0.3559(3) 0.0789(2) 0.0441(10) Uani 1 1 d . D .
H29A H 0.6329 0.3418 0.0406 0.066 Uiso 1 1 calc R . .
H29B H 0.7629 0.3982 0.0669 0.066 Uiso 1 1 calc R . .
H29C H 0.6834 0.3916 0.1242 0.066 Uiso 1 1 calc R . .
C30 C 0.8170(3) 0.1415(3) 0.2589(2) 0.0188(7) Uani 0.780(2) 1 d P D 3
C31 C 0.9088(4) 0.1354(3) 0.3180(2) 0.0283(9) Uani 0.780(2) 1 d P D 3
C32 C 0.8523(4) 0.1183(3) 0.1862(2) 0.0295(9) Uani 0.780(2) 1 d P D 3
C33 C 0.7205(3) 0.0518(3) 0.2622(2) 0.0242(8) Uani 0.780(2) 1 d P D 3
C34 C 1.0146(4) 0.1391(4) 0.3101(3) 0.0443(14) Uani 0.780(2) 1 d P D 3
C35 C 1.0468(4) 0.1389(4) 0.2429(4) 0.0490(15) Uani 0.780(2) 1 d P D 3
C36 C 0.9631(5) 0.1212(4) 0.1805(3) 0.0478(16) Uani 0.780(2) 1 d P D 3
C37 C 0.7856(5) 0.0412(4) 0.1263(3) 0.0366(11) Uani 0.780(2) 1 d P D 3
C38 C 0.6875(4) -0.0203(4) 0.1317(3) 0.0390(12) Uani 0.780(2) 1 d P D 3
C39 C 0.6573(3) -0.0186(3) 0.2008(3) 0.0293(9) Uani 0.780(2) 1 d P D 3
C40 C 0.7420(3) 0.0189(3) 0.3263(2) 0.0230(8) Uani 0.780(2) 1 d P D 3
C41 C 0.8574(4) 0.0702(4) 0.3618(2) 0.0361(11) Uani 0.780(2) 1 d P D 3
C42 C 1.0784(4) 0.0874(4) 0.3482(3) 0.0468(15) Uani 0.780(2) 1 d P D 3
C43 C 1.1502(4) 0.0506(4) 0.3017(3) 0.0429(13) Uani 0.780(2) 1 d P D 3
C44 C 1.1296(4) 0.0796(5) 0.2358(4) 0.0519(15) Uani 0.780(2) 1 d P D 3
C45 C 1.1310(5) 0.0168(5) 0.1745(4) 0.0590(18) Uani 0.780(2) 1 d P D 3
C46 C 0.9664(6) 0.0535(4) 0.1143(3) 0.0492(16) Uani 0.780(2) 1 d P D 3
C47 C 1.0422(5) 0.0027(4) 0.1079(3) 0.0469(14) Uani 0.780(2) 1 d P D 3
C48 C 0.8226(5) -0.0961(5) 0.0424(3) 0.0490(15) Uani 0.780(2) 1 d P D 3
C49 C 0.8547(6) 0.0028(5) 0.0803(3) 0.0495(15) Uani 0.780(2) 1 d P D 3
C50 C 0.7196(5) -0.1641(4) 0.0486(3) 0.0472(14) Uani 0.780(2) 1 d P D 3
C51 C 0.6550(4) -0.1294(4) 0.0927(3) 0.0443(13) Uani 0.780(2) 1 d P D 3
C52 C 0.6048(4) -0.1876(4) 0.1372(3) 0.0401(12) Uani 0.780(2) 1 d P D 3
C53 C 0.6062(3) -0.1214(4) 0.2046(3) 0.0398(13) Uani 0.780(2) 1 d P D 3
C54 C 0.6229(4) -0.1514(4) 0.2672(3) 0.0435(13) Uani 0.780(2) 1 d P D 3
C55 C 0.6923(4) -0.0789(4) 0.3296(3) 0.0420(13) Uani 0.780(2) 1 d P D 3
C56 C 0.7567(5) -0.1295(4) 0.3690(3) 0.0434(13) Uani 0.780(2) 1 d P D 3
C57 C 0.8656(5) -0.0763(5) 0.4027(3) 0.0478(14) Uani 0.780(2) 1 d P D 3
C58 C 0.9195(5) 0.0219(4) 0.3996(2) 0.0400(12) Uani 0.780(2) 1 d P D 3
C59 C 1.0327(5) 0.0298(5) 0.3928(3) 0.0503(15) Uani 0.780(2) 1 d P D 3
C60 C 0.9492(5) -0.1386(6) 0.3978(3) 0.0547(17) Uani 0.780(2) 1 d P D 3
C61 C 1.0514(5) -0.0679(5) 0.3919(3) 0.0550(17) Uani 0.780(2) 1 d P D 3
C62 C 1.1183(5) -0.1012(5) 0.3488(3) 0.0522(15) Uani 0.780(2) 1 d P D 3
C63 C 1.1678(4) -0.0423(4) 0.3043(3) 0.0451(13) Uani 0.780(2) 1 d P D 3
C64 C 1.1694(4) -0.1098(4) 0.2372(4) 0.0445(14) Uani 0.780(2) 1 d P D 3
C65 C 1.1504(4) -0.0779(5) 0.1743(4) 0.0476(14) Uani 0.780(2) 1 d P D 3
C66 C 1.0177(5) -0.1015(4) 0.0717(3) 0.0466(15) Uani 0.780(2) 1 d P D 3
C67 C 0.9076(6) -0.1546(4) 0.0377(2) 0.0479(14) Uani 0.780(2) 1 d P D 3
C68 C 0.6206(4) -0.2813(4) 0.1382(3) 0.0421(13) Uani 0.780(2) 1 d P D 3
C69 C 0.6899(5) -0.3209(4) 0.0921(3) 0.0483(15) Uani 0.780(2) 1 d P D 3
C70 C 0.7379(5) -0.2620(5) 0.0484(3) 0.0531(16) Uani 0.780(2) 1 d P D 3
C71 C 0.8524(6) -0.2548(4) 0.0412(3) 0.0461(14) Uani 0.780(2) 1 d P D 3
C72 C 0.9136(6) -0.3038(5) 0.0774(3) 0.0513(15) Uani 0.780(2) 1 d P D 3
C73 C 1.0312(4) -0.2510(4) 0.1126(3) 0.0362(11) Uani 0.780(2) 1 d P D 3
C74 C 0.6401(5) -0.3101(5) 0.2049(4) 0.0578(17) Uani 0.780(2) 1 d P D 3
C75 C 0.6406(5) -0.2474(5) 0.2659(4) 0.0583(18) Uani 0.780(2) 1 d P D 3
C76 C 0.7303(6) -0.2328(4) 0.3324(4) 0.0540(17) Uani 0.780(2) 1 d P D 3
C77 C 1.0801(5) -0.1529(5) 0.1101(3) 0.0495(15) Uani 0.780(2) 1 d P D 3
C78 C 0.9167(7) -0.2359(6) 0.3602(3) 0.062(2) Uani 0.780(2) 1 d P D 3
C79 C 0.8017(7) -0.2880(5) 0.3251(4) 0.0596(19) Uani 0.780(2) 1 d P D 3
C80 C 0.9866(6) -0.2722(5) 0.3161(3) 0.0527(16) Uani 0.780(2) 1 d P D 3
C81 C 1.0811(5) -0.2131(5) 0.3077(3) 0.0506(15) Uani 0.780(2) 1 d P D 3
C82 C 1.1169(4) -0.2119(4) 0.2403(3) 0.0410(12) Uani 0.780(2) 1 d P D 3
C83 C 1.0498(4) -0.2811(4) 0.1792(3) 0.0376(11) Uani 0.780(2) 1 d P D 3
C84 C 0.9181(6) -0.3460(4) 0.2517(3) 0.0514(15) Uani 0.780(2) 1 d P D 3
C85 C 0.9489(4) -0.3497(3) 0.1858(3) 0.0330(10) Uani 0.780(2) 1 d P D 3
C86 C 0.8043(7) -0.3542(4) 0.2595(4) 0.066(2) Uani 0.780(2) 1 d P D 3
C87 C 0.8649(5) -0.3646(3) 0.1230(3) 0.0394(12) Uani 0.780(2) 1 d P D 3
C88 C 0.7545(5) -0.3722(4) 0.1299(4) 0.0526(16) Uani 0.780(2) 1 d P D 3
C89 C 0.7262(5) -0.3689(4) 0.1974(4) 0.0581(18) Uani 0.780(2) 1 d P D 3
C130 C 0.8196(5) 0.1340(3) 0.2611(3) 0.019 Uiso 0.220(2) 1 d PG D 4
C131 C 0.7205(4) 0.0486(4) 0.2146(3) 0.030 Uiso 0.220(2) 1 d PG D 4
C132 C 0.8562(5) 0.1042(3) 0.3291(3) 0.030 Uiso 0.220(2) 1 d PG D 4
C133 C 0.9050(5) 0.1340(3) 0.2128(3) 0.030 Uiso 0.220(2) 1 d PG D 4
C134 C 0.6569(4) -0.0314(4) 0.2408(3) 0.030 Uiso 0.220(2) 1 d PG D 4
C135 C 0.6948(4) -0.0321(4) 0.3113(3) 0.030 Uiso 0.220(2) 1 d PG D 4
C136 C 0.7968(4) 0.0268(4) 0.3538(2) 0.030 Uiso 0.220(2) 1 d PG D 4
C137 C 0.9708(4) 0.1075(3) 0.3492(2) 0.030 Uiso 0.220(2) 1 d PG D 4
C138 C 1.0445(4) 0.1286(3) 0.3096(3) 0.030 Uiso 0.220(2) 1 d PG D 4
C139 C 1.0113(4) 0.1356(3) 0.2343(3) 0.030 Uiso 0.220(2) 1 d PG D 4
C140 C 0.8509(5) 0.0722(4) 0.1396(3) 0.030 Uiso 0.220(2) 1 d PG D 4
C141 C 0.7391(4) 0.0222(4) 0.1417(3) 0.030 Uiso 0.220(2) 1 d PG D 4
C142 C 0.6062(3) -0.1280(4) 0.1939(3) 0.050 Uiso 0.220(2) 1 d PG D 4
C143 C 0.6090(3) -0.1987(4) 0.2374(3) 0.050 Uiso 0.220(2) 1 d PG D 4
C144 C 0.6655(4) -0.1527(4) 0.3093(3) 0.050 Uiso 0.220(2) 1 d PG D 4
C145 C 0.7286(5) -0.1861(4) 0.3465(3) 0.050 Uiso 0.220(2) 1 d PG D 4
C146 C 0.8670(5) -0.0162(4) 0.3943(2) 0.050 Uiso 0.220(2) 1 d PG D 4
C147 C 0.8405(5) -0.1107(4) 0.3941(2) 0.050 Uiso 0.220(2) 1 d PG D 4
C148 C 1.0515(4) -0.0165(4) 0.3906(2) 0.050 Uiso 0.220(2) 1 d PG D 4
C149 C 0.9728(5) 0.0310(4) 0.3924(2) 0.050 Uiso 0.220(2) 1 d PG D 4
C150 C 1.1337(3) 0.0048(4) 0.3445(3) 0.050 Uiso 0.220(2) 1 d PG D 4
C151 C 1.1291(3) 0.0725(4) 0.3039(3) 0.050 Uiso 0.220(2) 1 d PG D 4
C152 C 1.1449(3) 0.0516(4) 0.2331(3) 0.050 Uiso 0.220(2) 1 d PG D 4
C153 C 1.0741(4) 0.0882(4) 0.1911(3) 0.050 Uiso 0.220(2) 1 d PG D 4
C154 C 1.0235(5) 0.0322(4) 0.1182(3) 0.050 Uiso 0.220(2) 1 d PG D 4
C155 C 0.9099(5) 0.0300(4) 0.0955(3) 0.050 Uiso 0.220(2) 1 d PG D 4
C156 C 0.8550(5) -0.0719(4) 0.0467(2) 0.050 Uiso 0.220(2) 1 d PG D 4
C157 C 0.7498(5) -0.1174(4) 0.0490(2) 0.050 Uiso 0.220(2) 1 d PG D 4
C158 C 0.6858(4) -0.0761(4) 0.0960(2) 0.050 Uiso 0.220(2) 1 d PG D 4
C159 C 0.6191(3) -0.1541(4) 0.1212(3) 0.050 Uiso 0.220(2) 1 d PG D 4
C160 C 0.7223(5) -0.2306(4) 0.0429(2) 0.050 Uiso 0.220(2) 1 d PG D 4
C161 C 0.6379(4) -0.2477(4) 0.0910(3) 0.050 Uiso 0.220(2) 1 d PG D 4
C162 C 0.6401(4) -0.3160(3) 0.1304(3) 0.050 Uiso 0.220(2) 1 d PG D 4
C163 C 0.6256(4) -0.2955(4) 0.2019(3) 0.050 Uiso 0.220(2) 1 d PG D 4
C164 C 0.6964(4) -0.3358(3) 0.2451(3) 0.050 Uiso 0.220(2) 1 d PG D 4
C165 C 0.7427(5) -0.2770(4) 0.3154(3) 0.050 Uiso 0.220(2) 1 d PG D 4
C166 C 0.9109(5) -0.1732(4) 0.3886(2) 0.050 Uiso 0.220(2) 1 d PG D 4
C167 C 1.0210(5) -0.1270(5) 0.3872(2) 0.050 Uiso 0.220(2) 1 d PG D 4
C168 C 1.1639(3) -0.0436(4) 0.1980(3) 0.050 Uiso 0.220(2) 1 d PG D 4
C169 C 1.1676(3) -0.1153(5) 0.2395(3) 0.050 Uiso 0.220(2) 1 d PG D 4
C170 C 1.1552(3) -0.0876(5) 0.3127(3) 0.050 Uiso 0.220(2) 1 d PG D 4
C171 C 1.0889(4) -0.1693(4) 0.3372(3) 0.050 Uiso 0.220(2) 1 d PG D 4
C172 C 1.0340(5) -0.2671(4) 0.2947(3) 0.050 Uiso 0.220(2) 1 d PG D 4
C173 C 0.9187(5) -0.3188(4) 0.2974(3) 0.050 Uiso 0.220(2) 1 d PG D 4
C174 C 1.1111(4) -0.0906(5) 0.1269(3) 0.050 Uiso 0.220(2) 1 d PG D 4
C175 C 1.0395(5) -0.0574(4) 0.0873(3) 0.050 Uiso 0.220(2) 1 d PG D 4
C176 C 0.9292(5) -0.1290(5) 0.0420(2) 0.050 Uiso 0.220(2) 1 d PG D 4
C177 C 0.8626(5) -0.2736(4) 0.3413(3) 0.050 Uiso 0.220(2) 1 d PG D 4
C178 C 0.8009(5) -0.2764(4) 0.0412(2) 0.050 Uiso 0.220(2) 1 d PG D 4
C179 C 0.9086(5) -0.2266(4) 0.0395(2) 0.050 Uiso 0.220(2) 1 d PG D 4
C180 C 0.7991(5) -0.3525(3) 0.0832(3) 0.050 Uiso 0.220(2) 1 d PG D 4
C181 C 0.7276(5) -0.3710(3) 0.1249(3) 0.050 Uiso 0.220(2) 1 d PG D 4
C182 C 0.7580(5) -0.3811(3) 0.1999(3) 0.050 Uiso 0.220(2) 1 d PG D 4
C183 C 0.8660(5) -0.3757(3) 0.2207(3) 0.050 Uiso 0.220(2) 1 d PG D 4
C184 C 0.9199(5) -0.3436(3) 0.1087(3) 0.050 Uiso 0.220(2) 1 d PG D 4
C185 C 0.9473(5) -0.3576(3) 0.1771(3) 0.030 Uiso 0.220(2) 1 d PG D 4
C186 C 0.9773(5) -0.2704(4) 0.0800(3) 0.050 Uiso 0.220(2) 1 d PG D 4
C187 C 1.0480(5) -0.2931(4) 0.2212(3) 0.050 Uiso 0.220(2) 1 d PG D 4
C188 C 1.1189(4) -0.2123(4) 0.1940(3) 0.050 Uiso 0.220(2) 1 d PG D 4
C189 C 1.0771(4) -0.2130(4) 0.1247(3) 0.050 Uiso 0.220(2) 1 d PG D 4

loop_
_atom_site_aniso_label
_atom_site_aniso_U_11
_atom_site_aniso_U_22
_atom_site_aniso_U_33
_atom_site_aniso_U_23
_atom_site_aniso_U_13
_atom_site_aniso_U_12
Cl1A 0.0324(7) 0.0930(13) 0.0675(11) 0.0063(10) 0.0152(7) 0.0109(8)
Cl2A 0.126(3) 0.0504(15) 0.148(4) 0.0316(18) 0.062(3) 0.0353(17)
Cl2B 0.058(2) 0.086(3) 0.148(4) 0.068(3) 0.011(2) 0.0350(19)
N1 0.0225(12) 0.0258(13) 0.0183(12) 0.0054(10) 0.0010(10) 0.0103(10)
N2 0.0221(12) 0.0231(13) 0.0181(12) 0.0043(10) -0.0001(10) 0.0064(10)
C3 0.0195(13) 0.0237(14) 0.0173(13) 0.0057(11) 0.0040(11) 0.0084(11)
C4 0.0335(17) 0.0228(15) 0.0231(15) 0.0040(12) 0.0006(13) 0.0100(13)
C5 0.0298(16) 0.0256(16) 0.0251(15) 0.0044(13) 0.0023(13) 0.0128(13)
C6 0.0230(14) 0.0229(14) 0.0170(13) 0.0024(11) -0.0033(11) 0.0060(12)
C7 0.0270(15) 0.0243(15) 0.0196(14) 0.0035(12) 0.0020(12) 0.0075(13)
C8 0.0360(18) 0.0320(17) 0.0166(14) 0.0071(13) 0.0023(13) 0.0069(14)
C9 0.0331(17) 0.0321(17) 0.0229(16) 0.0058(13) -0.0061(13) 0.0071(14)
C10 0.0245(15) 0.0256(16) 0.0286(16) 0.0049(13) -0.0023(13) 0.0036(13)
C11 0.0269(15) 0.0242(15) 0.0212(15) 0.0055(12) 0.0007(12) 0.0060(12)
C12 0.0238(15) 0.0348(17) 0.0207(15) 0.0044(13) 0.0037(12) 0.0072(13)
C13 0.0355(19) 0.044(2) 0.037(2) 0.0088(17) 0.0105(16) 0.0156(17)
C14 0.0370(19) 0.040(2) 0.0315(18) 0.0121(15) 0.0133(15) 0.0088(16)
C15 0.0258(15) 0.0291(16) 0.0243(15) 0.0071(13) 0.0006(12) 0.0039(13)
C16 0.0275(17) 0.041(2) 0.0326(18) 0.0086(15) 0.0049(14) 0.0045(15)
C17 0.041(2) 0.0350(19) 0.0354(19) 0.0149(16) 0.0047(16) 0.0063(16)
C18 0.0218(14) 0.0242(15) 0.0233(15) 0.0022(12) -0.0031(12) 0.0108(12)
C19 0.0206(14) 0.0322(17) 0.0320(17) 0.0090(14) 0.0011(13) 0.0118(13)
C20 0.0214(15) 0.0360(19) 0.043(2) 0.0097(16) -0.0045(14) 0.0076(14)
C21 0.0274(17) 0.0347(19) 0.040(2) 0.0019(16) -0.0096(15) 0.0110(15)
C22 0.0359(18) 0.0336(18) 0.0251(16) 0.0009(14) -0.0064(14) 0.0180(15)
C23 0.0279(15) 0.0248(15) 0.0215(15) 0.0044(12) -0.0004(12) 0.0137(13)
C24 0.0206(15) 0.053(2) 0.0330(18) 0.0152(16) 0.0050(13) 0.0107(15)
C25 0.037(2) 0.063(3) 0.060(3) 0.032(2) 0.023(2) 0.022(2)
C26 0.053(3) 0.054(3) 0.039(2) 0.0094(19) 0.0160(19) 0.020(2)
C27 0.0372(18) 0.0346(18) 0.0219(15) 0.0098(13) 0.0046(14) 0.0129(15)
C28 0.054(2) 0.039(2) 0.0259(17) 0.0106(15) 0.0113(16) 0.0200(18)
C29 0.062(3) 0.034(2) 0.045(2) 0.0147(17) 0.022(2) 0.0200(19)
C30 0.0179(16) 0.0219(18) 0.0175(17) 0.0047(14) 0.0003(14) 0.0093(14)
C31 0.032(2) 0.026(2) 0.024(2) -0.0005(16) -0.0086(17) 0.0153(18)
C32 0.044(3) 0.026(2) 0.027(2) 0.0124(17) 0.0139(19) 0.0186(19)
C33 0.0178(17) 0.026(2) 0.032(2) 0.0093(17) 0.0084(16) 0.0089(15)
C34 0.021(2) 0.025(2) 0.072(4) -0.010(2) -0.005(2) 0.0076(18)
C35 0.024(2) 0.026(2) 0.089(5) 0.017(3) -0.001(3) -0.0011(19)
C36 0.078(4) 0.026(2) 0.064(4) 0.026(2) 0.056(3) 0.025(2)
C37 0.052(3) 0.035(2) 0.027(2) 0.0113(19) -0.003(2) 0.023(2)
C38 0.042(3) 0.047(3) 0.035(2) 0.010(2) -0.004(2) 0.032(2)
C39 0.0191(18) 0.030(2) 0.041(2) 0.0078(19) 0.0019(17) 0.0141(17)
C40 0.0205(18) 0.027(2) 0.0254(19) 0.0064(16) 0.0116(15) 0.0096(16)
C41 0.045(3) 0.039(3) 0.023(2) -0.0038(19) 0.0034(19) 0.022(2)
C42 0.030(2) 0.039(3) 0.047(3) -0.019(2) -0.022(2) 0.009(2)
C43 0.0142(19) 0.041(3) 0.056(3) -0.007(2) -0.0105(19) 0.0036(19)
C44 0.023(2) 0.053(3) 0.069(4) 0.015(3) 0.009(2) -0.006(2)
C45 0.035(3) 0.047(3) 0.108(6) 0.025(3) 0.045(3) 0.012(2)
C46 0.081(4) 0.035(3) 0.061(3) 0.031(3) 0.055(3) 0.030(3)
C47 0.063(4) 0.043(3) 0.050(3) 0.022(2) 0.044(3) 0.017(3)
C48 0.068(4) 0.070(4) 0.017(2) 0.022(2) 0.003(2) 0.029(3)
C49 0.085(5) 0.061(4) 0.025(2) 0.026(2) 0.023(3) 0.041(3)
C50 0.054(3) 0.052(3) 0.025(2) 0.002(2) -0.021(2) 0.018(3)
C51 0.033(2) 0.051(3) 0.040(3) 0.009(2) -0.021(2) 0.015(2)
C52 0.0165(19) 0.034(2) 0.058(3) 0.004(2) -0.013(2) 0.0032(18)
C53 0.0065(16) 0.026(2) 0.081(4) 0.005(2) 0.0033(19) 0.0045(15)
C54 0.023(2) 0.041(3) 0.072(4) 0.017(3) 0.029(2) 0.007(2)
C55 0.044(3) 0.045(3) 0.063(3) 0.032(3) 0.043(3) 0.027(2)
C56 0.068(4) 0.045(3) 0.043(3) 0.031(2) 0.041(3) 0.030(3)
C57 0.067(4) 0.065(4) 0.018(2) 0.015(2) 0.019(2) 0.020(3)
C58 0.062(3) 0.049(3) 0.0152(19) 0.0069(19) 0.004(2) 0.030(3)
C59 0.041(3) 0.070(4) 0.021(2) -0.013(2) -0.011(2) 0.012(3)
C60 0.057(4) 0.096(5) 0.026(2) 0.040(3) 0.005(2) 0.031(3)
C61 0.060(4) 0.079(4) 0.022(2) 0.005(2) -0.019(2) 0.034(3)
C62 0.042(3) 0.071(4) 0.042(3) 0.013(3) -0.019(2) 0.029(3)
C63 0.016(2) 0.056(3) 0.059(3) 0.008(3) -0.010(2) 0.017(2)
C64 0.0118(18) 0.043(3) 0.078(4) 0.005(3) 0.007(2) 0.0157(19)
C65 0.021(2) 0.062(4) 0.069(4) 0.018(3) 0.027(2) 0.019(2)
C66 0.075(4) 0.052(3) 0.040(3) 0.024(2) 0.048(3) 0.037(3)
C67 0.081(4) 0.049(3) 0.014(2) 0.003(2) 0.017(2) 0.019(3)
C68 0.020(2) 0.027(2) 0.063(3) 0.001(2) -0.006(2) -0.0035(18)
C69 0.041(3) 0.023(2) 0.059(3) -0.012(2) -0.019(3) 0.003(2)
C70 0.055(3) 0.058(4) 0.022(2) -0.015(2) -0.014(2) 0.006(3)
C71 0.074(4) 0.043(3) 0.022(2) -0.001(2) 0.004(2) 0.030(3)
C72 0.081(4) 0.048(3) 0.031(3) -0.001(2) 0.008(3) 0.040(3)
C73 0.040(3) 0.039(3) 0.037(2) 0.003(2) 0.017(2) 0.026(2)
C74 0.034(3) 0.042(3) 0.089(5) 0.025(3) 0.008(3) -0.012(2)
C75 0.041(3) 0.042(3) 0.098(5) 0.027(3) 0.038(3) 0.002(2)
C76 0.083(4) 0.036(3) 0.067(4) 0.032(3) 0.059(4) 0.021(3)
C77 0.058(3) 0.063(4) 0.054(3) 0.024(3) 0.044(3) 0.041(3)
C78 0.109(6) 0.075(5) 0.044(3) 0.042(3) 0.036(4) 0.067(5)
C79 0.102(6) 0.050(3) 0.067(4) 0.047(3) 0.054(4) 0.046(4)
C80 0.079(4) 0.052(3) 0.045(3) 0.025(3) 0.004(3) 0.043(3)
C81 0.056(3) 0.078(4) 0.040(3) 0.022(3) 0.005(3) 0.056(3)
C82 0.031(2) 0.041(3) 0.059(3) 0.008(2) 0.006(2) 0.029(2)
C83 0.036(2) 0.035(2) 0.050(3) 0.007(2) 0.013(2) 0.027(2)
C84 0.087(5) 0.039(3) 0.056(3) 0.029(3) 0.028(3) 0.046(3)
C85 0.042(3) 0.026(2) 0.039(3) 0.0072(19) 0.006(2) 0.025(2)
C86 0.110(6) 0.031(3) 0.093(5) 0.037(3) 0.073(5) 0.040(3)
C87 0.048(3) 0.022(2) 0.043(3) -0.0036(19) -0.006(2) 0.017(2)
C88 0.050(3) 0.015(2) 0.078(4) -0.008(2) -0.002(3) 0.007(2)
C89 0.051(3) 0.026(3) 0.092(5) 0.028(3) -0.003(3) -0.001(2)

loop_
_atom_type_symbol
_atom_type_description
_atom_type_scat_dispersion_real
_atom_type_scat_dispersion_imag
_atom_type_scat_source
C C 0.0033 0.0016 'International Tables Vol C Tables 4.2.6.8 and 6.1.1.4'
H H 0.0000 0.0000 'International Tables Vol C Tables 4.2.6.8 and 6.1.1.4'
N N 0.0061 0.0033 'International Tables Vol C Tables 4.2.6.8 and 6.1.1.4'
Cl Cl 0.1484 0.1585 'International Tables Vol C Tables 4.2.6.8 and 6.1.1.4'

loop_
_geom_angle_atom_site_label_1
_geom_angle_atom_site_label_2
_geom_angle_atom_site_label_3
_geom_angle
C291 C290 C299 120.2
C291 C290 Cl1C 121.7
C299 C290 Cl1C 118.1
C290 C291 C292 120.2
C290 C291 H291 119.9
C292 C291 H291 119.9
C293 C292 C291 120.9
C293 C292 H292 119.6
C291 C292 H292 119.6
C292 C293 C294 120.2
C292 C293 H293 119.9
C294 C293 H293 119.9
C293 C294 C299 119.0
C293 C294 C295 121.5
C299 C294 C295 119.5
C296 C295 C294 120.2
C296 C295 H295 119.9
C294 C295 H295 119.9
C295 C296 C297 120.2
C295 C296 H296 119.9
C297 C296 H296 119.9
C298 C297 C296 120.9
C298 C297 H297 119.6
C296 C297 H297 119.6
C297 C298 C299 120.2
C297 C298 H298 119.9
C299 C298 H298 119.9
C298 C299 C294 119.0
C298 C299 C290 121.5
C294 C299 C290 119.5
C191 C190 C199 120.2
C191 C190 Cl1B 121.7
C199 C190 Cl1B 118.1
C190 C191 C192 120.2
C190 C191 H191 119.9
C192 C191 H191 119.9
C193 C192 C191 120.9
C193 C192 H192 119.6
C191 C192 H192 119.6
C192 C193 C194 120.2
C192 C193 H193 119.9
C194 C193 H193 119.9
C193 C194 C199 119.0
C193 C194 C195 121.5
C199 C194 C195 119.5
C196 C195 C194 120.2
C196 C195 H195 119.9
C194 C195 H195 119.9
C195 C196 C197 120.2
C195 C196 H196 119.9
C197 C196 H196 119.9
C198 C197 C196 120.9
C198 C197 H197 119.6
C196 C197 H197 119.6
C197 C198 C199 120.2
C197 C198 H198 119.9
C199 C198 H198 119.9
C198 C199 C194 119.0
C198 C199 C190 121.5
C194 C199 C190 119.5
C91 C90 C99 120.2
C91 C90 Cl1A 121.7
C99 C90 Cl1A 118.1
C90 C91 C92 120.2
C90 C91 H91 119.9
C92 C91 H91 119.9
C93 C92 C91 120.9
C93 C92 H92 119.6
C91 C92 H92 119.6
C92 C93 C94 120.2
C92 C93 H93 119.9
C94 C93 H93 119.9
C93 C94 C99 119.0
C93 C94 C95 121.6
C99 C94 C95 119.5
C96 C95 C94 120.2
C96 C95 H95 119.9
C94 C95 H95 119.9
C95 C96 C97 120.2
C95 C96 H96 119.9
C97 C96 H96 119.9
C98 C97 C96 120.9
C98 C97 H97 119.6
C96 C97 H97 119.6
C97 C98 C99 120.2
C97 C98 H98 119.9
C99 C98 H98 119.9
C98 C99 C94 119.0
C98 C99 C90 121.5
C94 C99 C90 119.5
C101 C100 C109 120.2
C101 C100 Cl2A 119.7(3)
C109 C100 Cl2A 120.0(3)
C100 C101 C102 120.2
C100 C101 H101 119.9
C102 C101 H101 119.9
C103 C102 C101 120.9
C103 C102 H102 119.6
C101 C102 H102 119.6
C102 C103 C104 120.2
C102 C103 H103 119.9
C104 C103 H103 119.9
C103 C104 C109 119.0
C103 C104 C105 121.5
C109 C104 C105 119.5
C106 C105 C104 120.2
C106 C105 H105 119.9
C104 C105 H105 119.9
C105 C106 C107 120.2
C105 C106 H106 119.9
C107 C106 H106 119.9
C108 C107 C106 120.9
C108 C107 H107 119.6
C106 C107 H107 119.6
C107 C108 C109 120.2
C107 C108 H108 119.9
C109 C108 H108 119.9
C108 C109 C104 119.0
C108 C109 C100 121.6
C104 C109 C100 119.5
C201 C200 C209 120.2
C201 C200 Cl2B 122.7(3)
C209 C200 Cl2B 117.0(3)
C200 C201 C202 120.2
C200 C201 H201 119.9
C202 C201 H201 119.9
C203 C202 C201 120.9
C203 C202 H202 119.6
C201 C202 H202 119.6
C202 C203 C204 120.2
C202 C203 H203 119.9
C204 C203 H203 119.9
C203 C204 C209 119.0
C203 C204 C205 121.5
C209 C204 C205 119.5
C206 C205 C204 120.2
C206 C205 H205 119.9
C204 C205 H205 119.9
C205 C206 C207 120.2
C205 C206 H206 119.9
C207 C206 H206 119.9
C208 C207 C206 120.9
C208 C207 H207 119.6
C206 C207 H207 119.6
C207 C208 C209 120.2
C207 C208 H208 119.9
C209 C208 H208 119.9
C208 C209 C204 119.0
C208 C209 C200 121.6
C204 C209 C200 119.5
C3 N1 C5 109.6(3)
C3 N1 C18 127.8(3)
C5 N1 C18 121.9(3)
C3 N2 C4 109.6(3)
C3 N2 C6 129.2(3)
C4 N2 C6 120.5(2)
N2 C3 N1 106.2(3)
N2 C3 C30 127.8(3)
N1 C3 C30 125.9(3)
N2 C3 C130 126.2(3)
N1 C3 C130 127.7(3)
C5 C4 N2 107.0(3)
C5 C4 H4 126.5
N2 C4 H4 126.5
C4 C5 N1 107.7(3)
C4 C5 H5 126.1
N1 C5 H5 126.1
C7 C6 C11 124.5(3)
C7 C6 N2 116.9(3)
C11 C6 N2 118.5(3)
C8 C7 C6 116.4(3)
C8 C7 C12 120.5(3)
C6 C7 C12 123.1(3)
C9 C8 C7 121.0(3)
C9 C8 H8 119.5
C7 C8 H8 119.5
C10 C9 C8 120.9(3)
C10 C9 H9 119.6
C8 C9 H9 119.6
C9 C10 C11 121.4(3)
C9 C10 H10 119.3
C11 C10 H10 119.3
C10 C11 C6 115.8(3)
C10 C11 C15 121.1(3)
C6 C11 C15 123.0(3)
C7 C12 C14 112.5(3)
C7 C12 C13 112.3(3)
C14 C12 C13 109.8(3)
C7 C12 H12 107.3
C14 C12 H12 107.3
C13 C12 H12 107.3
C12 C13 H13A 109.5
C12 C13 H13B 109.5
H13A C13 H13B 109.5
C12 C13 H13C 109.5
H13A C13 H13C 109.5
H13B C13 H13C 109.5
C12 C14 H14A 109.5
C12 C14 H14B 109.5
H14A C14 H14B 109.5
C12 C14 H14C 109.5
H14A C14 H14C 109.5
H14B C14 H14C 109.5
C11 C15 C17 111.6(3)
C11 C15 C16 112.3(3)
C17 C15 C16 109.4(3)
C11 C15 H15 107.8
C17 C15 H15 107.8
C16 C15 H15 107.8
C15 C16 H16A 109.5
C15 C16 H16B 109.5
H16A C16 H16B 109.5
C15 C16 H16C 109.5
H16A C16 H16C 109.5
H16B C16 H16C 109.5
C15 C17 H17A 109.5
C15 C17 H17B 109.5
H17A C17 H17B 109.5
C15 C17 H17C 109.5
H17A C17 H17C 109.5
H17B C17 H17C 109.5
C23 C18 C19 124.1(3)
C23 C18 N1 118.8(3)
C19 C18 N1 117.0(3)
C20 C19 C18 116.5(3)
C20 C19 C24 120.5(3)
C18 C19 C24 122.9(3)
C21 C20 C19 121.0(4)
C21 C20 H20 119.5
C19 C20 H20 119.5
C22 C21 C20 120.7(3)
C22 C21 H21 119.7
C20 C21 H21 119.7
C21 C22 C23 121.4(3)
C21 C22 H22 119.3
C23 C22 H22 119.3
C18 C23 C22 116.2(3)
C18 C23 C27 122.5(3)
C22 C23 C27 121.1(3)
C19 C24 C25 113.6(3)
C19 C24 C26 110.1(3)
C25 C24 C26 109.7(3)
C19 C24 H24 107.7
C25 C24 H24 107.7
C26 C24 H24 107.7
C24 C25 H25A 109.5
C24 C25 H25B 109.5
H25A C25 H25B 109.5
C24 C25 H25C 109.5
H25A C25 H25C 109.5
H25B C25 H25C 109.5
C24 C26 H26A 109.5
C24 C26 H26B 109.5
H26A C26 H26B 109.5
C24 C26 H26C 109.5
H26A C26 H26C 109.5
H26B C26 H26C 109.5
C23 C27 C28 113.5(3)
C23 C27 C29 110.2(3)
C28 C27 C29 109.8(3)
C23 C27 H27 107.7
C28 C27 H27 107.7
C29 C27 H27 107.7
C27 C28 H28A 109.5
C27 C28 H28B 109.5
H28A C28 H28B 109.5
C27 C28 H28C 109.5
H28A C28 H28C 109.5
H28B C28 H28C 109.5
C27 C29 H29A 109.5
C27 C29 H29B 109.5
H29A C29 H29B 109.5
C27 C29 H29C 109.5
H29A C29 H29C 109.5
H29B C29 H29C 109.5
C3 C30 C32 112.6(3)
C3 C30 C33 112.8(3)
C32 C30 C33 109.6(3)
C3 C30 C31 112.4(3)
C32 C30 C31 108.7(3)
C33 C30 C31 100.0(3)
C34 C31 C41 118.1(4)
C34 C31 C30 124.5(5)
C41 C31 C30 109.2(4)
C36 C32 C37 105.3(4)
C36 C32 C30 122.2(4)
C37 C32 C30 123.0(4)
C39 C33 C40 118.8(4)
C39 C33 C30 121.4(4)
C40 C33 C30 111.7(3)
C31 C34 C35 121.2(5)
C31 C34 C42 121.1(6)
C35 C34 C42 108.8(5)
C34 C35 C36 119.0(5)
C34 C35 C44 108.0(5)
C36 C35 C44 116.7(5)
C32 C36 C35 121.2(5)
C32 C36 C46 110.7(6)
C35 C36 C46 119.5(5)
C38 C37 C32 120.8(5)
C38 C37 C49 120.7(5)
C32 C37 C49 110.2(5)
C37 C38 C39 120.5(4)
C37 C38 C51 118.9(5)
C39 C38 C51 105.3(5)
C33 C39 C38 121.5(4)
C33 C39 C53 119.1(5)
C38 C39 C53 109.8(4)
C55 C40 C33 121.5(4)
C55 C40 C41 120.4(4)
C33 C40 C41 108.1(4)
C58 C41 C40 120.9(5)
C58 C41 C31 120.6(5)
C40 C41 C31 108.5(4)
C59 C42 C34 121.3(5)
C59 C42 C43 119.8(5)
C34 C42 C43 108.0(5)
C63 C43 C44 122.9(5)
C63 C43 C42 117.1(6)
C44 C43 C42 107.8(5)
C45 C44 C43 119.1(6)
C45 C44 C35 123.0(6)
C43 C44 C35 107.3(5)
C44 C45 C65 120.2(7)
C44 C45 C47 118.7(5)
C65 C45 C47 108.5(6)
C47 C46 C49 118.7(5)
C47 C46 C36 123.4(7)
C49 C46 C36 106.5(5)
C46 C47 C66 124.4(6)
C46 C47 C45 118.7(5)
C66 C47 C45 104.2(5)
C49 C48 C50 120.1(6)
C49 C48 C67 119.3(6)
C50 C48 C67 107.8(5)
C48 C49 C46 121.9(6)
C48 C49 C37 120.2(6)
C46 C49 C37 107.0(5)
C51 C50 C48 120.2(5)
C51 C50 C70 118.7(6)
C48 C50 C70 108.1(5)
C50 C51 C52 121.2(5)
C50 C51 C38 119.7(5)
C52 C51 C38 108.6(5)
C68 C52 C51 121.5(5)
C68 C52 C53 117.3(5)
C51 C52 C53 109.4(4)
C54 C53 C52 120.3(5)
C54 C53 C39 121.8(5)
C52 C53 C39 107.0(5)
C53 C54 C75 120.5(6)
C53 C54 C55 118.5(4)
C75 C54 C55 108.9(6)
C40 C55 C54 120.1(5)
C40 C55 C56 118.9(5)
C54 C55 C56 108.7(5)
C57 C56 C76 120.0(6)
C57 C56 C55 118.0(5)
C76 C56 C55 109.7(6)
C58 C57 C56 124.8(5)
C58 C57 C60 107.9(5)
C56 C57 C60 115.2(5)
C57 C58 C41 116.9(5)
C57 C58 C59 110.2(5)
C41 C58 C59 120.4(5)
C42 C59 C58 118.3(5)
C42 C59 C61 120.8(5)
C58 C59 C61 108.0(6)
C78 C60 C61 121.8(6)
C78 C60 C57 120.4(6)
C61 C60 C57 104.6(6)
C62 C61 C60 119.9(6)
C62 C61 C59 119.0(6)
C60 C61 C59 109.3(6)
C61 C62 C63 121.0(6)
C61 C62 C81 117.5(6)
C63 C62 C81 108.8(5)
C43 C63 C62 122.4(5)
C43 C63 C64 117.4(6)
C62 C63 C64 108.9(5)
C65 C64 C82 121.5(5)
C65 C64 C63 117.7(5)
C82 C64 C63 107.2(5)
C64 C65 C45 122.6(6)
C64 C65 C77 118.0(5)
C45 C65 C77 108.2(6)
C67 C66 C47 118.5(5)
C67 C66 C77 117.7(5)
C47 C66 C77 111.6(6)
C66 C67 C71 124.3(6)
C66 C67 C48 117.1(5)
C71 C67 C48 106.1(6)
C52 C68 C74 121.3(5)
C52 C68 C69 119.0(5)
C74 C68 C69 107.7(5)
C70 C69 C88 119.9(6)
C70 C69 C68 118.2(5)
C88 C69 C68 109.3(6)
C69 C70 C71 119.0(6)
C69 C70 C50 121.3(6)
C71 C70 C50 107.9(6)
C72 C71 C67 117.4(6)
C72 C71 C70 120.9(6)
C67 C71 C70 110.1(5)
C71 C72 C87 120.5(6)
C71 C72 C73 119.8(6)
C87 C72 C73 107.7(5)
C77 C73 C83 120.1(5)
C77 C73 C72 120.9(5)
C83 C73 C72 106.6(5)
C75 C74 C68 119.8(6)
C75 C74 C89 122.0(7)
C68 C74 C89 106.0(6)
C74 C75 C54 120.8(7)
C74 C75 C76 119.3(6)
C54 C75 C76 107.3(6)
C79 C76 C56 126.1(7)
C79 C76 C75 117.4(6)
C56 C76 C75 105.3(5)
C73 C77 C66 119.9(6)
C73 C77 C65 120.6(5)
C66 C77 C65 107.5(5)
C60 C78 C80 118.9(7)
C60 C78 C79 122.3(6)
C80 C78 C79 108.3(6)
C76 C79 C86 124.2(8)
C76 C79 C78 115.9(6)
C86 C79 C78 106.7(6)
C81 C80 C78 123.2(6)
C81 C80 C84 116.0(6)
C78 C80 C84 109.1(7)
C80 C81 C82 125.8(6)
C80 C81 C62 118.6(5)
C82 C81 C62 103.5(6)
C83 C82 C64 119.5(5)
C83 C82 C81 117.5(5)
C64 C82 C81 111.4(5)
C82 C83 C85 118.9(5)
C82 C83 C73 120.3(5)
C85 C83 C73 109.2(4)
C85 C84 C86 121.3(6)
C85 C84 C80 120.8(6)
C86 C84 C80 105.7(6)
C84 C85 C83 120.9(5)
C84 C85 C87 119.1(5)
C83 C85 C87 108.3(5)
C89 C86 C79 120.8(7)
C89 C86 C84 117.5(6)
C79 C86 C84 110.2(7)
C88 C87 C85 120.1(5)
C88 C87 C72 118.8(5)
C85 C87 C72 108.3(5)
C87 C88 C89 119.2(6)
C87 C88 C69 120.9(6)
C89 C88 C69 108.7(6)
C86 C89 C88 122.8(6)
C86 C89 C74 116.3(7)
C88 C89 C74 108.2(6)
C132 C130 C133 111.3
C132 C130 C131 108.4
C133 C130 C131 101.3
C132 C130 C3 114.1(3)
C133 C130 C3 110.1(3)
C131 C130 C3 110.9(3)
C134 C131 C141 117.6
C134 C131 C130 123.6
C141 C131 C130 109.6
C136 C132 C137 105.3
C136 C132 C130 126.4
C137 C132 C130 119.0
C139 C133 C140 115.8
C139 C133 C130 124.7
C140 C133 C130 110.1
C135 C134 C142 114.7
C135 C134 C131 116.5
C142 C134 C131 119.7
C136 C135 C134 125.4
C136 C135 C144 114.6
C134 C135 C144 103.9
C132 C136 C135 116.9
C132 C136 C146 112.6
C135 C136 C146 121.5
C138 C137 C132 123.4
C138 C137 C149 121.5
C132 C137 C149 106.7
C137 C138 C151 119.6
C137 C138 C139 121.3
C151 C138 C139 103.4
C133 C139 C153 125.2
C133 C139 C138 117.2
C153 C139 C138 108.1
C155 C140 C141 122.8
C155 C140 C133 120.6
C141 C140 C133 107.5
C158 C141 C140 119.8
C158 C141 C131 120.5
C140 C141 C131 109.6
C134 C142 C159 123.3
C134 C142 C143 105.4
C159 C142 C143 120.0
C144 C143 C142 113.9
C144 C143 C163 117.6
C142 C143 C163 115.8
C145 C144 C143 126.7
C145 C144 C135 121.3
C143 C144 C135 101.9
C144 C145 C165 116.8
C144 C145 C147 119.0
C165 C145 C147 111.4
C147 C146 C149 119.1
C147 C146 C136 123.0
C149 C146 C136 106.9
C146 C147 C166 126.0
C146 C147 C145 120.5
C166 C147 C145 100.8
C149 C148 C150 119.4
C149 C148 C167 119.0
C150 C148 C167 108.7
C148 C149 C146 122.5
C148 C149 C137 119.6
C146 C149 C137 108.3
C151 C150 C170 118.2
C151 C150 C148 120.5
C170 C150 C148 108.7
C150 C151 C152 121.0
C150 C151 C138 119.2
C152 C151 C138 109.1
C151 C152 C153 109.7
C151 C152 C168 122.5
C153 C152 C168 115.8
C152 C153 C139 109.6
C152 C153 C154 120.3
C139 C153 C154 119.2
C175 C154 C155 109.9
C175 C154 C153 123.0
C155 C154 C153 115.6
C140 C155 C154 123.4
C140 C155 C156 118.2
C154 C155 C156 105.9
C157 C156 C176 118.6
C157 C156 C155 118.2
C176 C156 C155 110.1
C156 C157 C158 125.1
C156 C157 C160 115.6
C158 C157 C160 108.0
C141 C158 C157 115.9
C141 C158 C159 121.6
C157 C158 C159 110.3
C161 C159 C142 121.2
C161 C159 C158 109.1
C142 C159 C158 117.0
C178 C160 C157 120.3
C178 C160 C161 122.0
C157 C160 C161 103.5
C162 C161 C159 120.1
C162 C161 C160 119.0
C159 C161 C160 109.2
C161 C162 C163 121.3
C161 C162 C181 118.0
C163 C162 C181 108.3
C162 C163 C164 110.8
C162 C163 C143 121.6
C164 C163 C143 116.0
C165 C164 C182 123.0
C165 C164 C163 116.2
C182 C164 C163 107.2
C145 C165 C164 126.7
C145 C165 C177 108.0
C164 C165 C177 114.4
C167 C166 C147 116.5
C167 C166 C177 115.7
C147 C166 C177 115.5
C166 C167 C148 116.8
C166 C167 C171 125.7
C148 C167 C171 104.4
C174 C168 C169 111.9
C174 C168 C152 118.8
C169 C168 C152 117.1
C188 C169 C168 107.9
C188 C169 C170 123.4
C168 C169 C170 117.8
C150 C170 C169 123.4
C150 C170 C171 108.9
C169 C170 C171 114.8
C172 C171 C170 125.5
C172 C171 C167 113.2
C170 C171 C167 109.2
C171 C172 C187 118.5
C171 C172 C173 121.7
C187 C172 C173 108.1
C177 C173 C172 121.0
C177 C173 C183 121.7
C172 C173 C183 104.7
C175 C174 C168 125.4
C175 C174 C189 117.9
C168 C174 C189 103.4
C174 C175 C154 116.6
C174 C175 C176 121.8
C154 C175 C176 109.1
C179 C176 C156 127.0
C179 C176 C175 117.8
C156 C176 C175 105.0
C173 C177 C166 122.5
C173 C177 C165 121.1
C166 C177 C165 104.1
C160 C178 C179 122.3
C160 C178 C180 117.4
C179 C178 C180 110.7
C176 C179 C178 116.0
C176 C179 C186 125.3
C178 C179 C186 105.5
C181 C180 C178 123.0
C181 C180 C184 120.1
C178 C180 C184 104.7
C180 C181 C182 124.1
C180 C181 C162 120.4
C182 C181 C162 103.3
C183 C182 C164 123.6
C183 C182 C181 114.6
C164 C182 C181 110.4
C182 C183 C185 123.8
C182 C183 C173 115.9
C185 C183 C173 108.5
C186 C184 C185 127.3
C186 C184 C180 104.7
C185 C184 C180 115.9
C184 C185 C187 117.3
C184 C185 C183 121.5
C187 C185 C183 108.9
C184 C186 C189 112.2
C184 C186 C179 114.3
C189 C186 C179 122.1
C185 C187 C172 109.8
C185 C187 C188 119.5
C172 C187 C188 118.0
C189 C188 C169 114.1
C189 C188 C187 113.5
C169 C188 C187 119.7
C188 C189 C186 129.7
C188 C189 C174 102.6
C186 C189 C174 114.9

loop_
_geom_bond_atom_site_label_1
_geom_bond_atom_site_label_2
_geom_bond_distance
Cl1C C290 1.6993
C290 C291 1.3785
C290 C299 1.4402
C291 C292 1.4278
C291 H291 0.9500
C292 C293 1.3903
C292 H292 0.9500
C293 C294 1.4254
C293 H293 0.9500
C294 C299 1.4353
C294 C295 1.4402
C295 C296 1.3786
C295 H295 0.9500
C296 C297 1.4277
C296 H296 0.9500
C297 C298 1.3903
C297 H297 0.9500
C298 C299 1.4254
C298 H298 0.9500
Cl1B C190 1.6992
C190 C191 1.3785
C190 C199 1.4402
C191 C192 1.4278
C191 H191 0.9500
C192 C193 1.3903
C192 H192 0.9500
C193 C194 1.4254
C193 H193 0.9500
C194 C199 1.4353
C194 C195 1.4402
C195 C196 1.3786
C195 H195 0.9500
C196 C197 1.4277
C196 H196 0.9500
C197 C198 1.3904
C197 H197 0.9500
C198 C199 1.4254
C198 H198 0.9500
Cl1A C90 1.6993
C90 C91 1.3785
C90 C99 1.4402
C91 C92 1.4277
C91 H91 0.9500
C92 C93 1.3903
C92 H92 0.9500
C93 C94 1.4254
C93 H93 0.9500
C94 C99 1.4353
C94 C95 1.4402
C95 C96 1.3785
C95 H95 0.9500
C96 C97 1.4277
C96 H96 0.9500
C97 C98 1.3903
C97 H97 0.9500
C98 C99 1.4254
C98 H98 0.9500
Cl2A C100 1.696(5)
C100 C101 1.3786
C100 C109 1.4403
C101 C102 1.4277
C101 H101 0.9500
C102 C103 1.3903
C102 H102 0.9500
C103 C104 1.4253
C103 H103 0.9500
C104 C109 1.4354
C104 C105 1.4403
C105 C106 1.3785
C105 H105 0.9500
C106 C107 1.4276
C106 H106 0.9500
C107 C108 1.3904
C107 H107 0.9500
C108 C109 1.4253
C108 H108 0.9500
Cl2B C200 1.715(6)
C200 C201 1.3785
C200 C209 1.4403
C201 C202 1.4278
C201 H201 0.9500
C202 C203 1.3903
C202 H202 0.9500
C203 C204 1.4254
C203 H203 0.9500
C204 C209 1.4354
C204 C205 1.4403
C205 C206 1.3785
C205 H205 0.9500
C206 C207 1.4277
C206 H206 0.9500
C207 C208 1.3904
C207 H207 0.9500
C208 C209 1.4253
C208 H208 0.9500
N1 C3 1.354(4)
N1 C5 1.374(4)
N1 C18 1.453(4)
N2 C3 1.348(4)
N2 C4 1.388(4)
N2 C6 1.457(4)
C3 C30 1.495(5)
C3 C130 1.611(5)
C4 C5 1.337(5)
C4 H4 0.9500
C5 H5 0.9500
C6 C7 1.400(4)
C6 C11 1.400(4)
C7 C8 1.392(4)
C7 C12 1.521(4)
C8 C9 1.378(5)
C8 H8 0.9500
C9 C10 1.377(5)
C9 H9 0.9500
C10 C11 1.398(4)
C10 H10 0.9500
C11 C15 1.509(5)
C12 C14 1.529(5)
C12 C13 1.529(5)
C12 H12 1.0000
C13 H13A 0.9800
C13 H13B 0.9800
C13 H13C 0.9800
C14 H14A 0.9800
C14 H14B 0.9800
C14 H14C 0.9800
C15 C17 1.526(5)
C15 C16 1.528(5)
C15 H15 1.0000
C16 H16A 0.9800
C16 H16B 0.9800
C16 H16C 0.9800
C17 H17A 0.9800
C17 H17B 0.9800
C17 H17C 0.9800
C18 C23 1.396(5)
C18 C19 1.400(5)
C19 C20 1.395(5)
C19 C24 1.517(5)
C20 C21 1.379(6)
C20 H20 0.9500
C21 C22 1.376(6)
C21 H21 0.9500
C22 C23 1.396(4)
C22 H22 0.9500
C23 C27 1.505(5)
C24 C25 1.520(6)
C24 C26 1.532(6)
C24 H24 1.0000
C25 H25A 0.9800
C25 H25B 0.9800
C25 H25C 0.9800
C26 H26A 0.9800
C26 H26B 0.9800
C26 H26C 0.9800
C27 C28 1.531(5)
C27 C29 1.532(5)
C27 H27 1.0000
C28 H28A 0.9800
C28 H28B 0.9800
C28 H28C 0.9800
C29 H29A 0.9800
C29 H29B 0.9800
C29 H29C 0.9800
C30 C32 1.532(6)
C30 C33 1.544(6)
C30 C31 1.555(5)
C31 C34 1.359(7)
C31 C41 1.474(7)
C32 C36 1.415(8)
C32 C37 1.411(7)
C33 C39 1.377(6)
C33 C40 1.434(6)
C34 C35 1.418(9)
C34 C42 1.448(8)
C35 C36 1.434(9)
C35 C44 1.497(9)
C36 C46 1.442(8)
C37 C38 1.359(8)
C37 C49 1.449(8)
C38 C39 1.442(7)
C38 C51 1.486(8)
C39 C53 1.453(7)
C40 C55 1.383(6)
C40 C41 1.460(6)
C41 C58 1.395(7)
C42 C59 1.394(9)
C42 C43 1.473(8)
C43 C63 1.390(8)
C43 C44 1.435(9)
C44 C45 1.329(9)
C45 C65 1.414(9)
C45 C47 1.539(10)
C46 C47 1.336(8)
C46 C49 1.414(10)
C47 C66 1.421(8)
C48 C49 1.359(9)
C48 C50 1.451(9)
C48 C67 1.510(9)
C50 C51 1.361(9)
C50 C70 1.452(9)
C51 C52 1.418(8)
C52 C68 1.385(7)
C52 C53 1.433(8)
C53 C54 1.378(9)
C54 C75 1.418(8)
C54 C55 1.424(9)
C55 C56 1.455(8)
C56 C57 1.390(9)
C56 C76 1.410(8)
C57 C58 1.400(8)
C57 C60 1.534(9)
C58 C59 1.438(8)
C59 C61 1.449(9)
C60 C78 1.340(10)
C60 C61 1.459(10)
C61 C62 1.363(9)
C62 C63 1.422(9)
C62 C81 1.529(9)
C63 C64 1.448(8)
C64 C65 1.400(9)
C64 C82 1.443(8)
C65 C77 1.463(9)
C66 C67 1.403(9)
C66 C77 1.435(8)
C67 C71 1.431(8)
C68 C74 1.445(9)
C68 C69 1.458(8)
C69 C70 1.402(9)
C69 C88 1.444(9)
C70 C71 1.457(9)
C71 C72 1.378(8)
C72 C87 1.451(9)
C72 C73 1.484(8)
C73 C77 1.380(8)
C73 C83 1.454(8)
C74 C75 1.318(10)
C74 C89 1.529(10)
C75 C76 1.544(11)
C76 C79 1.333(9)
C78 C80 1.422(9)
C78 C79 1.456(11)
C79 C86 1.421(9)
C80 C81 1.330(10)
C80 C84 1.453(9)
C81 C82 1.444(8)
C82 C83 1.382(7)
C83 C85 1.438(7)
C84 C85 1.384(8)
C84 C86 1.448(10)
C85 C87 1.449(7)
C86 C89 1.397(11)
C87 C88 1.403(8)
C88 C89 1.401(10)
C130 C132 1.5184
C130 C133 1.5240
C130 C131 1.5250
C131 C134 1.4425
C131 C141 1.4532
C132 C136 1.3771
C132 C137 1.4390
C133 C139 1.3495
C133 C140 1.4733
C134 C135 1.3920
C134 C142 1.4065
C135 C136 1.3908
C135 C144 1.6359
C136 C146 1.4354
C137 C138 1.3065
C137 C149 1.5016
C138 C151 1.4830
C138 C139 1.4984
C139 C153 1.4096
C140 C155 1.3489
C140 C141 1.4276
C141 C158 1.4182
C142 C159 1.4235
C142 C143 1.4400
C143 C144 1.4153
C143 C163 1.4688
C144 C145 1.2499
C145 C165 1.3578
C145 C147 1.5755
C146 C147 1.2878
C146 C149 1.3510
C147 C166 1.3977
C148 C149 1.3303
C148 C150 1.4789
C148 C167 1.4917
C150 C151 1.3666
C150 C170 1.4244
C151 C152 1.3959
C152 C153 1.3970
C152 C168 1.4614
C153 C154 1.4406
C154 C175 1.3537
C154 C155 1.4389
C155 C156 1.4802
C156 C157 1.3397
C156 C176 1.3798
C157 C158 1.4272
C157 C160 1.5191
C158 C159 1.4276
C159 C161 1.4146
C160 C178 1.3134
C160 C161 1.5195
C161 C162 1.3541
C162 C163 1.4042
C162 C181 1.5038
C163 C164 1.4445
C164 C165 1.4008
C164 C182 1.4067
C165 C177 1.5214
C166 C167 1.3925
C166 C177 1.4434
C167 C171 1.5070
C168 C174 1.3935
C168 C169 1.4239
C169 C188 1.3964
C169 C170 1.4343
C170 C171 1.4538
C171 C172 1.3956
C172 C187 1.4441
C172 C173 1.4758
C173 C177 1.3401
C173 C183 1.5070
C174 C175 1.3454
C174 C189 1.6573
C175 C176 1.5287
C176 C179 1.3225
C178 C179 1.3794
C178 C180 1.4764
C179 C186 1.4306
C180 C181 1.3088
C180 C184 1.5112
C181 C182 1.5029
C182 C183 1.3532
C183 C185 1.4282
C184 C186 1.3714
C184 C185 1.3968
C185 C187 1.4105
C186 C189 1.3816
C187 C188 1.5031
C188 C189 1.3777

loop_
_geom_torsion_atom_site_label_1
_geom_torsion_atom_site_label_2
_geom_torsion_atom_site_label_3
_geom_torsion_atom_site_label_4
_geom_torsion
C299 C290 C291 C292 0.4
Cl1C C290 C291 C292 180.0
C290 C291 C292 C293 0.0
C291 C292 C293 C294 -0.2
C292 C293 C294 C299 0.1
C292 C293 C294 C295 -179.6
C293 C294 C295 C296 -179.8
C299 C294 C295 C296 0.6
C294 C295 C296 C297 -0.4
C295 C296 C297 C298 0.0
C296 C297 C298 C299 0.2
C297 C298 C299 C294 -0.1
C297 C298 C299 C290 179.6
C293 C294 C299 C298 180.0
C295 C294 C299 C298 -0.3
C293 C294 C299 C290 0.3
C295 C294 C299 C290 180.0
C291 C290 C299 C298 179.8
Cl1C C290 C299 C298 0.2
C291 C290 C299 C294 -0.6
Cl1C C290 C299 C294 179.8
C199 C190 C191 C192 0.4
Cl1B C190 C191 C192 180.0
C190 C191 C192 C193 0.0
C191 C192 C193 C194 -0.2
C192 C193 C194 C199 0.1
C192 C193 C194 C195 -179.6
C193 C194 C195 C196 -179.8
C199 C194 C195 C196 0.6
C194 C195 C196 C197 -0.4
C195 C196 C197 C198 0.0
C196 C197 C198 C199 0.2
C197 C198 C199 C194 -0.1
C197 C198 C199 C190 179.6
C193 C194 C199 C198 180.0
C195 C194 C199 C198 -0.3
C193 C194 C199 C190 0.3
C195 C194 C199 C190 180.0
C191 C190 C199 C198 179.8
Cl1B C190 C199 C198 0.2
C191 C190 C199 C194 -0.6
Cl1B C190 C199 C194 179.8
C99 C90 C91 C92 0.4
Cl1A C90 C91 C92 180.0
C90 C91 C92 C93 0.0
C91 C92 C93 C94 -0.2
C92 C93 C94 C99 0.1
C92 C93 C94 C95 -179.6
C93 C94 C95 C96 -179.8
C99 C94 C95 C96 0.6
C94 C95 C96 C97 -0.4
C95 C96 C97 C98 0.0
C96 C97 C98 C99 0.2
C97 C98 C99 C94 -0.1
C97 C98 C99 C90 179.6
C93 C94 C99 C98 180.0
C95 C94 C99 C98 -0.3
C93 C94 C99 C90 0.3
C95 C94 C99 C90 180.0
C91 C90 C99 C98 179.8
Cl1A C90 C99 C98 0.2
C91 C90 C99 C94 -0.6
Cl1A C90 C99 C94 179.8
C109 C100 C101 C102 0.4
Cl2A C100 C101 C102 -175.6(4)
C100 C101 C102 C103 0.0
C101 C102 C103 C104 -0.2
C102 C103 C104 C109 0.1
C102 C103 C104 C105 -179.6
C103 C104 C105 C106 -179.8
C109 C104 C105 C106 0.6
C104 C105 C106 C107 -0.4
C105 C106 C107 C108 0.0
C106 C107 C108 C109 0.2
C107 C108 C109 C104 0.0
C107 C108 C109 C100 179.6
C103 C104 C109 C108 180.0
C105 C104 C109 C108 -0.3
C103 C104 C109 C100 0.3
C105 C104 C109 C100 180.0
C101 C100 C109 C108 179.8
Cl2A C100 C109 C108 -4.2(4)
C101 C100 C109 C104 -0.6
Cl2A C100 C109 C104 175.4(4)
C209 C200 C201 C202 0.4
Cl2B C200 C201 C202 -179.7(5)
C200 C201 C202 C203 0.0
C201 C202 C203 C204 -0.2
C202 C203 C204 C209 0.1
C202 C203 C204 C205 -179.6
C203 C204 C205 C206 -179.8
C209 C204 C205 C206 0.6
C204 C205 C206 C207 -0.4
C205 C206 C207 C208 0.0
C206 C207 C208 C209 0.2
C207 C208 C209 C204 -0.1
C207 C208 C209 C200 179.6
C203 C204 C209 C208 180.0
C205 C204 C209 C208 -0.3
C203 C204 C209 C200 0.3
C205 C204 C209 C200 180.0
C201 C200 C209 C208 179.8
Cl2B C200 C209 C208 -0.2(4)
C201 C200 C209 C204 -0.6
Cl2B C200 C209 C204 179.5(4)
C4 N2 C3 N1 -0.4(3)
C6 N2 C3 N1 170.0(3)
C4 N2 C3 C30 175.6(3)
C6 N2 C3 C30 -14.0(5)
C4 N2 C3 C130 177.7(4)
C6 N2 C3 C130 -11.8(5)
C5 N1 C3 N2 0.3(3)
C18 N1 C3 N2 -169.9(3)
C5 N1 C3 C30 -175.9(3)
C18 N1 C3 C30 14.0(5)
C5 N1 C3 C130 -177.9(4)
C18 N1 C3 C130 12.0(5)
C3 N2 C4 C5 0.5(4)
C6 N2 C4 C5 -170.9(3)
N2 C4 C5 N1 -0.3(4)
C3 N1 C5 C4 0.0(4)
C18 N1 C5 C4 170.8(3)
C3 N2 C6 C7 -83.2(4)
C4 N2 C6 C7 86.3(4)
C3 N2 C6 C11 100.0(4)
C4 N2 C6 C11 -90.5(4)
C11 C6 C7 C8 0.5(5)
N2 C6 C7 C8 -176.1(3)
C11 C6 C7 C12 -177.6(3)
N2 C6 C7 C12 5.7(5)
C6 C7 C8 C9 -0.9(5)
C12 C7 C8 C9 177.3(3)
C7 C8 C9 C10 0.5(6)
C8 C9 C10 C11 0.3(5)
C9 C10 C11 C6 -0.6(5)
C9 C10 C11 C15 -178.5(3)
C7 C6 C11 C10 0.2(5)
N2 C6 C11 C10 176.8(3)
C7 C6 C11 C15 178.0(3)
N2 C6 C11 C15 -5.4(5)
C8 C7 C12 C14 -32.3(4)
C6 C7 C12 C14 145.7(3)
C8 C7 C12 C13 92.2(4)
C6 C7 C12 C13 -89.7(4)
C10 C11 C15 C17 -95.3(4)
C6 C11 C15 C17 87.0(4)
C10 C11 C15 C16 28.0(4)
C6 C11 C15 C16 -149.7(3)
C3 N1 C18 C23 -102.0(4)
C5 N1 C18 C23 89.0(4)
C3 N1 C18 C19 81.8(4)
C5 N1 C18 C19 -87.2(4)
C23 C18 C19 C20 2.8(5)
N1 C18 C19 C20 178.7(3)
C23 C18 C19 C24 -173.6(3)
N1 C18 C19 C24 2.3(5)
C18 C19 C20 C21 -1.8(5)
C24 C19 C20 C21 174.7(3)
C19 C20 C21 C22 -0.1(6)
C20 C21 C22 C23 1.3(6)
C19 C18 C23 C22 -1.6(5)
N1 C18 C23 C22 -177.5(3)
C19 C18 C23 C27 174.1(3)
N1 C18 C23 C27 -1.8(5)
C21 C22 C23 C18 -0.5(5)
C21 C22 C23 C27 -176.3(3)
C20 C19 C24 C25 43.1(5)
C18 C19 C24 C25 -140.6(3)
C20 C19 C24 C26 -80.4(4)
C18 C19 C24 C26 95.8(4)
C18 C23 C27 C28 145.6(3)
C22 C23 C27 C28 -38.8(5)
C18 C23 C27 C29 -90.7(4)
C22 C23 C27 C29 84.8(4)
N2 C3 C30 C32 -113.5(4)
N1 C3 C30 C32 61.8(5)
N2 C3 C30 C33 121.9(4)
N1 C3 C30 C33 -62.8(4)
N2 C3 C30 C31 9.7(5)
N1 C3 C30 C31 -175.0(3)
C3 C30 C31 C34 -107.5(5)
C32 C30 C31 C34 17.8(6)
C33 C30 C31 C34 132.6(4)
C3 C30 C31 C41 104.8(4)
C32 C30 C31 C41 -129.9(4)
C33 C30 C31 C41 -15.1(4)
C3 C30 C32 C36 108.7(4)
C33 C30 C32 C36 -124.9(4)
C31 C30 C32 C36 -16.5(5)
C3 C30 C32 C37 -109.9(4)
C33 C30 C32 C37 16.5(6)
C31 C30 C32 C37 124.8(5)
C3 C30 C33 C39 107.3(4)
C32 C30 C33 C39 -18.9(5)
C31 C30 C33 C39 -133.1(4)
C3 C30 C33 C40 -104.6(4)
C32 C30 C33 C40 129.2(4)
C31 C30 C33 C40 15.1(4)
C41 C31 C34 C35 138.6(5)
C30 C31 C34 C35 -6.4(7)
C41 C31 C34 C42 -5.1(7)
C30 C31 C34 C42 -150.1(5)
C31 C34 C35 C36 -8.1(7)
C42 C34 C35 C36 139.5(5)
C31 C34 C35 C44 -144.3(5)
C42 C34 C35 C44 3.3(5)
C37 C32 C36 C35 -142.3(5)
C30 C32 C36 C35 4.8(7)
C37 C32 C36 C46 5.4(5)
C30 C32 C36 C46 152.5(4)
C34 C35 C36 C32 8.9(7)
C44 C35 C36 C32 141.4(5)
C34 C35 C36 C46 -136.0(5)
C44 C35 C36 C46 -3.6(7)
C36 C32 C37 C38 143.4(5)
C30 C32 C37 C38 -3.4(7)
C36 C32 C37 C49 -5.1(5)
C30 C32 C37 C49 -151.9(4)
C32 C37 C38 C39 -9.4(7)
C49 C37 C38 C39 135.8(5)
C32 C37 C38 C51 -141.8(5)
C49 C37 C38 C51 3.4(7)
C40 C33 C39 C38 -137.1(4)
C30 C33 C39 C38 8.9(6)
C40 C33 C39 C53 5.6(6)
C30 C33 C39 C53 151.5(4)
C37 C38 C39 C33 6.7(7)
C51 C38 C39 C33 144.6(4)
C37 C38 C39 C53 -139.0(5)
C51 C38 C39 C53 -1.1(5)
C39 C33 C40 C55 -6.3(6)
C30 C33 C40 C55 -155.3(4)
C39 C33 C40 C41 139.4(4)
C30 C33 C40 C41 -9.7(5)
C55 C40 C41 C58 -0.1(6)
C33 C40 C41 C58 -146.2(4)
C55 C40 C41 C31 145.4(4)
C33 C40 C41 C31 -0.7(5)
C34 C31 C41 C58 6.3(6)
C30 C31 C41 C58 156.3(4)
C34 C31 C41 C40 -139.4(4)
C30 C31 C41 C40 10.6(5)
C31 C34 C42 C59 1.8(7)
C35 C34 C42 C59 -145.9(5)
C31 C34 C42 C43 145.7(5)
C35 C34 C42 C43 -2.0(5)
C59 C42 C43 C63 0.7(6)
C34 C42 C43 C63 -143.8(5)
C59 C42 C43 C44 144.3(5)
C34 C42 C43 C44 -0.3(5)
C63 C43 C44 C45 -2.5(7)
C42 C43 C44 C45 -143.5(5)
C63 C43 C44 C35 143.2(5)
C42 C43 C44 C35 2.2(5)
C34 C35 C44 C45 140.5(6)
C36 C35 C44 C45 3.2(8)
C34 C35 C44 C43 -3.5(5)
C36 C35 C44 C43 -140.8(5)
C43 C44 C45 C65 1.3(8)
C35 C44 C45 C65 -138.8(6)
C43 C44 C45 C47 138.8(5)
C35 C44 C45 C47 -1.3(8)
C32 C36 C46 C47 -146.1(5)
C35 C36 C46 C47 2.2(7)
C32 C36 C46 C49 -3.6(6)
C35 C36 C46 C49 144.7(5)
C49 C46 C47 C66 -3.0(8)
C36 C46 C47 C66 135.3(6)
C49 C46 C47 C45 -138.4(5)
C36 C46 C47 C45 -0.1(7)
C44 C45 C47 C46 -0.4(8)
C65 C45 C47 C46 141.6(5)
C44 C45 C47 C66 -143.6(5)
C65 C45 C47 C66 -1.6(5)
C50 C48 C49 C46 138.7(5)
C67 C48 C49 C46 1.5(7)
C50 C48 C49 C37 -1.0(8)
C67 C48 C49 C37 -138.1(5)
C47 C46 C49 C48 0.8(8)
C36 C46 C49 C48 -143.8(5)
C47 C46 C49 C37 145.0(5)
C36 C46 C49 C37 0.4(6)
C38 C37 C49 C48 -0.7(7)
C32 C37 C49 C48 147.8(5)
C38 C37 C49 C46 -145.6(5)
C32 C37 C49 C46 2.9(6)
C49 C48 C50 C51 -0.4(8)
C67 C48 C50 C51 141.1(5)
C49 C48 C50 C70 -141.2(5)
C67 C48 C50 C70 0.3(5)
C48 C50 C51 C52 -137.7(5)
C70 C50 C51 C52 -0.9(7)
C48 C50 C51 C38 3.1(7)
C70 C50 C51 C38 139.9(5)
C37 C38 C51 C50 -4.7(7)
C39 C38 C51 C50 -143.4(5)
C37 C38 C51 C52 140.5(5)
C39 C38 C51 C52 1.8(5)
C50 C51 C52 C68 0.9(7)
C38 C51 C52 C68 -143.7(5)
C50 C51 C52 C53 142.7(5)
C38 C51 C52 C53 -1.9(5)
C68 C52 C53 C54 0.0(6)
C51 C52 C53 C54 -143.6(4)
C68 C52 C53 C39 144.7(4)
C51 C52 C53 C39 1.1(5)
C33 C39 C53 C54 -2.6(6)
C38 C39 C53 C54 144.1(5)
C33 C39 C53 C52 -146.6(4)
C38 C39 C53 C52 0.1(5)
C52 C53 C54 C75 1.1(7)
C39 C53 C54 C75 -138.3(5)
C52 C53 C54 C55 139.4(5)
C39 C53 C54 C55 -0.1(7)
C33 C40 C55 C54 3.6(6)
C41 C40 C55 C54 -137.9(5)
C33 C40 C55 C56 141.8(5)
C41 C40 C55 C56 0.2(6)
C53 C54 C55 C40 -0.5(7)
C75 C54 C55 C40 142.2(5)
C53 C54 C55 C56 -142.4(4)
C75 C54 C55 C56 0.3(5)
C40 C55 C56 C57 0.8(7)
C54 C55 C56 C57 143.3(5)
C40 C55 C56 C76 -141.7(5)
C54 C55 C56 C76 0.7(5)
C76 C56 C57 C58 136.5(5)
C55 C56 C57 C58 -2.1(8)
C76 C56 C57 C60 -1.4(6)
C55 C56 C57 C60 -140.0(5)
C56 C57 C58 C41 2.2(7)
C60 C57 C58 C41 142.5(5)
C56 C57 C58 C59 -140.2(5)
C60 C57 C58 C59 0.2(5)
C40 C41 C58 C57 -1.0(7)
C31 C41 C58 C57 -142.4(5)
C40 C41 C58 C59 137.4(5)
C31 C41 C58 C59 -4.0(7)
C34 C42 C59 C58 0.6(7)
C43 C42 C59 C58 -139.2(5)
C34 C42 C59 C61 137.4(5)
C43 C42 C59 C61 -2.4(7)
C57 C58 C59 C42 141.5(5)
C41 C58 C59 C42 0.6(7)
C57 C58 C59 C61 -0.3(5)
C41 C58 C59 C61 -141.2(5)
C58 C57 C60 C78 -141.5(5)
C56 C57 C60 C78 3.1(7)
C58 C57 C60 C61 0.0(5)
C56 C57 C60 C61 144.6(5)
C78 C60 C61 C62 -1.9(8)
C57 C60 C61 C62 -142.8(5)
C78 C60 C61 C59 140.7(6)
C57 C60 C61 C59 -0.2(5)
C42 C59 C61 C62 2.6(7)
C58 C59 C61 C62 143.3(5)
C42 C59 C61 C60 -140.3(5)
C58 C59 C61 C60 0.3(6)
C60 C61 C62 C63 137.9(6)
C59 C61 C62 C63 -1.1(8)
C60 C61 C62 C81 0.4(7)
C59 C61 C62 C81 -138.6(5)
C44 C43 C63 C62 -136.9(5)
C42 C43 C63 C62 0.8(7)
C44 C43 C63 C64 2.6(7)
C42 C43 C63 C64 140.3(5)
C61 C62 C63 C43 -0.6(8)
C81 C62 C63 C43 140.1(5)
C61 C62 C63 C64 -143.1(5)
C81 C62 C63 C64 -2.4(5)
C43 C63 C64 C65 -1.6(6)
C62 C63 C64 C65 142.9(5)
C43 C63 C64 C82 -142.9(5)
C62 C63 C64 C82 1.6(5)
C82 C64 C65 C45 136.2(5)
C63 C64 C65 C45 0.6(7)
C82 C64 C65 C77 -3.4(7)
C63 C64 C65 C77 -138.9(5)
C44 C45 C65 C64 -0.5(8)
C47 C45 C65 C64 -141.8(5)
C44 C45 C65 C77 142.5(5)
C47 C45 C65 C77 1.1(6)
C46 C47 C66 C67 2.6(8)
C45 C47 C66 C67 143.1(5)
C46 C47 C66 C77 -139.0(6)
C45 C47 C66 C77 1.6(5)
C47 C66 C67 C71 -136.6(5)
C77 C66 C67 C71 2.6(7)
C47 C66 C67 C48 -0.1(7)
C77 C66 C67 C48 139.2(5)
C49 C48 C67 C66 -1.9(7)
C50 C48 C67 C66 -143.7(5)
C49 C48 C67 C71 141.9(5)
C50 C48 C67 C71 0.1(5)
C51 C52 C68 C74 137.7(5)
C53 C52 C68 C74 -1.3(7)
C51 C52 C68 C69 -0.4(7)
C53 C52 C68 C69 -139.4(5)
C52 C68 C69 C70 0.0(7)
C74 C68 C69 C70 -143.2(5)
C52 C68 C69 C88 141.8(5)
C74 C68 C69 C88 -1.3(5)
C88 C69 C70 C71 0.7(7)
C68 C69 C70 C71 138.5(5)
C88 C69 C70 C50 -137.7(5)
C68 C69 C70 C50 0.0(7)
C51 C50 C70 C69 0.4(7)
C48 C50 C70 C69 141.9(5)
C51 C50 C70 C71 -142.1(5)
C48 C50 C70 C71 -0.6(5)
C66 C67 C71 C72 -3.6(7)
C48 C67 C71 C72 -144.0(5)
C66 C67 C71 C70 140.0(5)
C48 C67 C71 C70 -0.4(5)
C69 C70 C71 C72 -0.8(7)
C50 C70 C71 C72 142.7(5)
C69 C70 C71 C67 -142.9(5)
C50 C70 C71 C67 0.6(5)
C67 C71 C72 C87 140.0(5)
C70 C71 C72 C87 0.5(8)
C67 C71 C72 C73 1.9(7)
C70 C71 C72 C73 -137.6(5)
C71 C72 C73 C77 0.5(7)
C87 C72 C73 C77 -142.4(5)
C71 C72 C73 C83 142.4(5)
C87 C72 C73 C83 -0.4(5)
C52 C68 C74 C75 1.5(8)
C69 C68 C74 C75 143.7(5)
C52 C68 C74 C89 -141.7(5)
C69 C68 C74 C89 0.5(5)
C68 C74 C75 C54 -0.4(8)
C89 C74 C75 C54 136.8(6)
C68 C74 C75 C76 -137.5(5)
C89 C74 C75 C76 -0.3(8)
C53 C54 C75 C74 -0.9(8)
C55 C54 C75 C74 -142.7(6)
C53 C54 C75 C76 140.7(5)
C55 C54 C75 C76 -1.1(6)
C57 C56 C76 C79 -0.8(8)
C55 C56 C76 C79 140.8(6)
C57 C56 C76 C75 -143.0(5)
C55 C56 C76 C75 -1.4(5)
C74 C75 C76 C79 -2.3(7)
C54 C75 C76 C79 -144.6(5)
C74 C75 C76 C56 143.8(5)
C54 C75 C76 C56 1.5(6)
C83 C73 C77 C66 -138.4(5)
C72 C73 C77 C66 -1.5(7)
C83 C73 C77 C65 -0.4(7)
C72 C73 C77 C65 136.5(5)
C67 C66 C77 C73 0.0(7)
C47 C66 C77 C73 141.9(5)
C67 C66 C77 C65 -142.9(5)
C47 C66 C77 C65 -0.9(6)
C64 C65 C77 C73 2.2(7)
C45 C65 C77 C73 -142.7(5)
C64 C65 C77 C66 144.7(4)
C45 C65 C77 C66 -0.2(6)
C61 C60 C78 C80 3.1(8)
C57 C60 C78 C80 138.1(6)
C61 C60 C78 C79 -137.6(6)
C57 C60 C78 C79 -2.6(8)
C56 C76 C79 C86 -134.3(7)
C75 C76 C79 C86 3.9(8)
C56 C76 C79 C78 1.5(8)
C75 C76 C79 C78 139.7(5)
C60 C78 C79 C76 0.4(8)
C80 C78 C79 C76 -143.9(5)
C60 C78 C79 C86 143.3(5)
C80 C78 C79 C86 -0.9(6)
C60 C78 C80 C81 -3.0(9)
C79 C78 C80 C81 142.6(6)
C60 C78 C80 C84 -144.3(6)
C79 C78 C80 C84 1.3(6)
C78 C80 C81 C82 -134.6(6)
C84 C80 C81 C82 4.3(8)
C78 C80 C81 C62 1.6(8)
C84 C80 C81 C62 140.5(5)
C61 C62 C81 C80 -0.3(7)
C63 C62 C81 C80 -142.6(5)
C61 C62 C81 C82 144.4(5)
C63 C62 C81 C82 2.2(5)
C65 C64 C82 C83 2.7(7)
C63 C64 C82 C83 142.3(4)
C65 C64 C82 C81 -139.7(5)
C63 C64 C82 C81 -0.2(5)
C80 C81 C82 C83 -3.1(8)
C62 C81 C82 C83 -144.4(4)
C80 C81 C82 C64 140.1(6)
C62 C81 C82 C64 -1.2(5)
C64 C82 C83 C85 -139.9(5)
C81 C82 C83 C85 0.3(6)
C64 C82 C83 C73 -0.8(7)
C81 C82 C83 C73 139.4(5)
C77 C73 C83 C82 -0.3(7)
C72 C73 C83 C82 -142.6(4)
C77 C73 C83 C85 142.4(4)
C72 C73 C83 C85 0.1(5)
C81 C80 C84 C85 -2.9(7)
C78 C80 C84 C85 141.5(5)
C81 C80 C84 C86 -145.5(5)
C78 C80 C84 C86 -1.1(6)
C86 C84 C85 C83 137.3(5)
C80 C84 C85 C83 0.4(7)
C86 C84 C85 C87 -1.5(7)
C80 C84 C85 C87 -138.4(5)
C82 C83 C85 C84 0.9(7)
C73 C83 C85 C84 -142.3(5)
C82 C83 C85 C87 143.6(4)
C73 C83 C85 C87 0.4(5)
C76 C79 C86 C89 -3.0(9)
C78 C79 C86 C89 -142.0(6)
C76 C79 C86 C84 139.3(6)
C78 C79 C86 C84 0.2(6)
C85 C84 C86 C89 1.8(8)
C80 C84 C86 C89 144.2(5)
C85 C84 C86 C79 -141.9(5)
C80 C84 C86 C79 0.5(6)
C84 C85 C87 C88 1.8(7)
C83 C85 C87 C88 -141.7(5)
C84 C85 C87 C72 142.8(5)
C83 C85 C87 C72 -0.6(5)
C71 C72 C87 C88 -0.3(7)
C73 C72 C87 C88 142.3(5)
C71 C72 C87 C85 -141.9(5)
C73 C72 C87 C85 0.7(5)
C85 C87 C88 C89 -2.3(7)
C72 C87 C88 C89 -139.3(5)
C85 C87 C88 C69 137.3(5)
C72 C87 C88 C69 0.3(7)
C70 C69 C88 C87 -0.5(8)
C68 C69 C88 C87 -141.6(5)
C70 C69 C88 C89 142.8(5)
C68 C69 C88 C89 1.7(6)
C79 C86 C89 C88 137.3(6)
C84 C86 C89 C88 -2.4(8)
C79 C86 C89 C74 0.2(8)
C84 C86 C89 C74 -139.5(5)
C87 C88 C89 C86 2.7(8)
C69 C88 C89 C86 -141.4(5)
C87 C88 C89 C74 142.7(5)
C69 C88 C89 C74 -1.3(6)
C75 C74 C89 C86 1.3(8)
C68 C74 C89 C86 143.5(5)
C75 C74 C89 C88 -141.7(6)
C68 C74 C89 C88 0.5(6)
N2 C3 C130 C132 39.0(4)
N1 C3 C130 C132 -143.2(3)
N2 C3 C130 C133 -86.9(3)
N1 C3 C130 C133 90.8(3)
N2 C3 C130 C131 161.8(3)
N1 C3 C130 C131 -20.4(4)
C132 C130 C131 C134 15.1
C133 C130 C131 C134 132.4
C3 C130 C131 C134 -110.8(3)
C132 C130 C131 C141 -130.6
C133 C130 C131 C141 -13.3
C3 C130 C131 C141 103.5(3)
C133 C130 C132 C136 -125.0
C131 C130 C132 C136 -14.4
C3 C130 C132 C136 109.6(3)
C133 C130 C132 C137 16.6
C131 C130 C132 C137 127.2
C3 C130 C132 C137 -108.8(3)
C132 C130 C133 C139 -17.1
C131 C130 C133 C139 -132.2
C3 C130 C133 C139 110.4(3)
C132 C130 C133 C140 127.8
C131 C130 C133 C140 12.7
C3 C130 C133 C140 -104.7(3)
C141 C131 C134 C135 138.8
C130 C131 C134 C135 -4.4
C141 C131 C134 C142 -6.4
C130 C131 C134 C142 -149.6
C142 C134 C135 C136 136.1
C131 C134 C135 C136 -10.8
C142 C134 C135 C144 1.4
C131 C134 C135 C144 -145.5
C137 C132 C136 C135 -143.4
C130 C132 C136 C135 2.3
C137 C132 C136 C146 4.6
C130 C132 C136 C146 150.3
C134 C135 C136 C132 12.0
C144 C135 C136 C132 142.6
C134 C135 C136 C146 -132.9
C144 C135 C136 C146 -2.3
C136 C132 C137 C138 144.2
C130 C132 C137 C138 -4.6
C136 C132 C137 C149 -4.2
C130 C132 C137 C149 -152.9
C132 C137 C138 C151 -140.8
C149 C137 C138 C151 3.1
C132 C137 C138 C139 -9.6
C149 C137 C138 C139 134.3
C140 C133 C139 C153 3.9
C130 C133 C139 C153 147.1
C140 C133 C139 C138 -138.2
C130 C133 C139 C138 4.9
C137 C138 C139 C133 9.5
C151 C138 C139 C133 147.3
C137 C138 C139 C153 -138.6
C151 C138 C139 C153 -0.9
C139 C133 C140 C155 -7.0
C130 C133 C140 C155 -155.4
C139 C133 C140 C141 140.6
C130 C133 C140 C141 -7.7
C155 C140 C141 C158 0.0
C133 C140 C141 C158 -146.7
C155 C140 C141 C131 145.6
C133 C140 C141 C131 -1.2
C134 C131 C141 C158 6.9
C130 C131 C141 C158 154.9
C134 C131 C141 C140 -138.4
C130 C131 C141 C140 9.6
C135 C134 C142 C159 -142.2
C131 C134 C142 C159 3.6
C135 C134 C142 C143 1.2
C131 C134 C142 C143 147.0
C134 C142 C143 C144 -3.8
C159 C142 C143 C144 141.0
C134 C142 C143 C163 -144.8
C159 C142 C143 C163 0.0
C142 C143 C144 C145 -140.5
C163 C143 C144 C145 -0.3
C142 C143 C144 C135 4.5
C163 C143 C144 C135 144.7
C136 C135 C144 C145 3.5
C134 C135 C144 C145 143.9
C136 C135 C144 C143 -143.9
C134 C135 C144 C143 -3.5
C143 C144 C145 C165 -1.5
C135 C144 C145 C165 -140.5
C143 C144 C145 C147 136.8
C135 C144 C145 C147 -2.1
C132 C136 C146 C147 -146.4
C135 C136 C146 C147 -0.1
C132 C136 C146 C149 -3.1
C135 C136 C146 C149 143.2
C149 C146 C147 C166 -3.2
C136 C146 C147 C166 136.0
C149 C146 C147 C145 -137.4
C136 C146 C147 C145 1.7
C144 C145 C147 C146 -0.4
C165 C145 C147 C146 139.9
C144 C145 C147 C166 -144.3
C165 C145 C147 C166 -3.9
C150 C148 C149 C146 140.2
C167 C148 C149 C146 3.0
C150 C148 C149 C137 -1.8
C167 C148 C149 C137 -139.0
C147 C146 C149 C148 -0.4
C136 C146 C149 C148 -145.4
C147 C146 C149 C137 145.2
C136 C146 C149 C137 0.2
C138 C137 C149 C148 0.2
C132 C137 C149 C148 149.3
C138 C137 C149 C146 -146.6
C132 C137 C149 C146 2.5
C149 C148 C150 C151 -0.1
C167 C148 C150 C151 141.1
C149 C148 C150 C170 -141.1
C167 C148 C150 C170 0.1
C170 C150 C151 C152 0.1
C148 C150 C151 C152 -137.4
C170 C150 C151 C138 140.8
C148 C150 C151 C138 3.3
C137 C138 C151 C150 -4.9
C139 C138 C151 C150 -143.5
C137 C138 C151 C152 140.0
C139 C138 C151 C152 1.4
C150 C151 C152 C153 142.8
C138 C151 C152 C153 -1.4
C150 C151 C152 C168 1.8
C138 C151 C152 C168 -142.4
C151 C152 C153 C139 0.9
C168 C152 C153 C139 144.7
C151 C152 C153 C154 -142.9
C168 C152 C153 C154 0.9
C133 C139 C153 C152 -144.9
C138 C139 C153 C152 0.0
C133 C139 C153 C154 -0.7
C138 C139 C153 C154 144.3
C152 C153 C154 C175 1.1
C139 C153 C154 C175 -139.3
C152 C153 C154 C155 140.5
C139 C153 C154 C155 0.1
C141 C140 C155 C154 -135.6
C133 C140 C155 C154 7.0
C141 C140 C155 C156 0.9
C133 C140 C155 C156 143.5
C175 C154 C155 C140 141.1
C153 C154 C155 C140 -3.5
C175 C154 C155 C156 0.2
C153 C154 C155 C156 -144.3
C140 C155 C156 C157 -0.4
C154 C155 C156 C157 142.9
C140 C155 C156 C176 -141.2
C154 C155 C156 C176 2.0
C176 C156 C157 C158 136.4
C155 C156 C157 C158 -1.1
C176 C156 C157 C160 -2.5
C155 C156 C157 C160 -140.0
C140 C141 C158 C157 -1.3
C131 C141 C158 C157 -143.1
C140 C141 C158 C159 137.3
C131 C141 C158 C159 -4.5
C156 C157 C158 C141 1.9
C160 C157 C158 C141 143.4
C156 C157 C158 C159 -141.2
C160 C157 C158 C159 0.3
C134 C142 C159 C161 136.6
C143 C142 C159 C161 -1.8
C134 C142 C159 C158 -1.0
C143 C142 C159 C158 -139.4
C141 C158 C159 C161 -140.9
C157 C158 C159 C161 -0.3
C141 C158 C159 C142 1.5
C157 C158 C159 C142 142.1
C156 C157 C160 C178 4.9
C158 C157 C160 C178 -140.7
C156 C157 C160 C161 145.4
C158 C157 C160 C161 -0.2
C142 C159 C161 C162 2.3
C158 C159 C161 C162 142.7
C142 C159 C161 C160 -140.4
C158 C159 C161 C160 0.1
C178 C160 C161 C162 -3.5
C157 C160 C161 C162 -143.1
C178 C160 C161 C159 139.6
C157 C160 C161 C159 0.0
C159 C161 C162 C163 -0.8
C160 C161 C162 C163 138.2
C159 C161 C162 C181 -138.4
C160 C161 C162 C181 0.6
C161 C162 C163 C164 -142.6
C181 C162 C163 C164 -1.4
C161 C162 C163 C143 -1.0
C181 C162 C163 C143 140.2
C144 C143 C163 C162 -138.1
C142 C143 C163 C162 1.4
C144 C143 C163 C164 1.6
C142 C143 C163 C164 141.1
C162 C163 C164 C165 142.8
C143 C163 C164 C165 -1.1
C162 C163 C164 C182 0.9
C143 C163 C164 C182 -143.0
C144 C145 C165 C164 2.1
C147 C145 C165 C164 -139.2
C144 C145 C165 C177 143.8
C147 C145 C165 C177 2.4
C182 C164 C165 C145 134.6
C163 C164 C165 C145 -0.7
C182 C164 C165 C177 -5.0
C163 C164 C165 C177 -140.3
C146 C147 C166 C167 3.7
C145 C147 C166 C167 144.8
C146 C147 C166 C177 -137.1
C145 C147 C166 C177 4.0
C147 C166 C167 C148 -0.9
C177 C166 C167 C148 139.9
C147 C166 C167 C171 -135.8
C177 C166 C167 C171 4.9
C149 C148 C167 C166 -2.2
C150 C148 C167 C166 -143.6
C149 C148 C167 C171 141.3
C150 C148 C167 C171 0.0
C151 C152 C168 C174 138.5
C153 C152 C168 C174 -0.4
C151 C152 C168 C169 -1.0
C153 C152 C168 C169 -139.8
C174 C168 C169 C188 1.9
C152 C168 C169 C188 144.0
C174 C168 C169 C170 -143.6
C152 C168 C169 C170 -1.5
C151 C150 C170 C169 -2.8
C148 C150 C170 C169 139.2
C151 C150 C170 C171 -142.2
C148 C150 C170 C171 -0.1
C188 C169 C170 C150 -136.3
C168 C169 C170 C150 3.5
C188 C169 C170 C171 0.9
C168 C169 C170 C171 140.8
C150 C170 C171 C172 139.7
C169 C170 C171 C172 -3.5
C150 C170 C171 C167 0.1
C169 C170 C171 C167 -143.1
C166 C167 C171 C172 -5.8
C148 C167 C171 C172 -145.0
C166 C167 C171 C170 139.2
C148 C167 C171 C170 -0.1
C170 C171 C172 C187 3.8
C167 C171 C172 C187 142.0
C170 C171 C172 C173 -135.0
C167 C171 C172 C173 3.2
C171 C172 C173 C177 -0.5
C187 C172 C173 C177 -143.0
C171 C172 C173 C183 141.9
C187 C172 C173 C183 -0.6
C169 C168 C174 C175 139.0
C152 C168 C174 C175 -2.4
C169 C168 C174 C189 -0.4
C152 C168 C174 C189 -141.8
C168 C174 C175 C154 4.3
C189 C174 C175 C154 138.5
C168 C174 C175 C176 -133.5
C189 C174 C175 C176 0.7
C155 C154 C175 C174 -145.0
C153 C154 C175 C174 -3.6
C155 C154 C175 C176 -2.2
C153 C154 C175 C176 139.2
C157 C156 C176 C179 0.0
C155 C156 C176 C179 140.7
C157 C156 C176 C175 -143.9
C155 C156 C176 C175 -3.2
C174 C175 C176 C179 -3.9
C154 C175 C176 C179 -144.5
C174 C175 C176 C156 143.9
C154 C175 C176 C156 3.4
C172 C173 C177 C166 -0.5
C183 C173 C177 C166 -136.6
C172 C173 C177 C165 135.6
C183 C173 C177 C165 -0.5
C167 C166 C177 C173 -1.6
C147 C166 C177 C173 139.6
C167 C166 C177 C165 -143.9
C147 C166 C177 C165 -2.8
C145 C165 C177 C173 -143.0
C164 C165 C177 C173 3.9
C145 C165 C177 C166 0.0
C164 C165 C177 C166 146.9
C157 C160 C178 C179 -4.8
C161 C160 C178 C179 -137.9
C157 C160 C178 C180 138.2
C161 C160 C178 C180 5.1
C156 C176 C179 C178 0.5
C175 C176 C179 C178 140.4
C156 C176 C179 C186 -134.8
C175 C176 C179 C186 5.1
C160 C178 C179 C176 2.1
C180 C178 C179 C176 -143.1
C160 C178 C179 C186 145.5
C180 C178 C179 C186 0.3
C160 C178 C180 C181 -4.4
C179 C178 C180 C181 142.6
C160 C178 C180 C184 -146.4
C179 C178 C180 C184 0.6
C178 C180 C181 C182 -134.4
C184 C180 C181 C182 2.2
C178 C180 C181 C162 1.7
C184 C180 C181 C162 138.2
C161 C162 C181 C180 0.1
C163 C162 C181 C180 -142.5
C161 C162 C181 C182 143.9
C163 C162 C181 C182 1.3
C165 C164 C182 C183 2.7
C163 C164 C182 C183 141.4
C165 C164 C182 C181 -138.7
C163 C164 C182 C181 0.0
C180 C181 C182 C183 -3.9
C162 C181 C182 C183 -145.9
C180 C181 C182 C164 141.3
C162 C181 C182 C164 -0.8
C164 C182 C183 C185 -137.3
C181 C182 C183 C185 2.6
C164 C182 C183 C173 1.1
C181 C182 C183 C173 141.1
C177 C173 C183 C182 -2.1
C172 C173 C183 C182 -144.2
C177 C173 C183 C185 142.3
C172 C173 C183 C185 0.3
C181 C180 C184 C186 -144.7
C178 C180 C184 C186 -1.3
C181 C180 C184 C185 0.8
C178 C180 C184 C185 144.2
C186 C184 C185 C187 -3.5
C180 C184 C185 C187 -140.0
C186 C184 C185 C183 134.4
C180 C184 C185 C183 -2.0
C182 C183 C185 C184 0.2
C173 C183 C185 C184 -140.8
C182 C183 C185 C187 141.2
C173 C183 C185 C187 0.1
C185 C184 C186 C189 6.0
C180 C184 C186 C189 146.2
C185 C184 C186 C179 -138.5
C180 C184 C186 C179 1.6
C176 C179 C186 C184 137.7
C178 C179 C186 C184 -1.3
C176 C179 C186 C189 -2.9
C178 C179 C186 C189 -141.9
C184 C185 C187 C172 142.3
C183 C185 C187 C172 -0.5
C184 C185 C187 C188 1.3
C183 C185 C187 C188 -141.5
C171 C172 C187 C185 -143.2
C173 C172 C187 C185 0.7
C171 C172 C187 C188 -1.5
C173 C172 C187 C188 142.4
C168 C169 C188 C189 -2.9
C170 C169 C188 C189 140.3
C168 C169 C188 C187 -142.1
C170 C169 C188 C187 1.0
C185 C187 C188 C189 -2.3
C172 C187 C188 C189 -140.2
C185 C187 C188 C169 137.1
C172 C187 C188 C169 -0.8
C169 C188 C189 C186 -135.8
C187 C188 C189 C186 5.9
C169 C188 C189 C174 2.5
C187 C188 C189 C174 144.3
C184 C186 C189 C188 -7.6
C179 C186 C189 C188 133.8
C184 C186 C189 C174 -141.9
C179 C186 C189 C174 -0.5
C175 C174 C189 C188 -144.3
C168 C174 C189 C188 -1.2
C175 C174 C189 C186 1.4
C168 C174 C189 C186 144.5
